data_4335756
loop_
_publ_author_name
'Samantha J. Dammer'
'Pavlo V. Solntsev'
'Jared R. Sabin'
'Victor N. Nemykin'

_publ_contact_author_address
;
Department of Chemistry and Biochemistry
University of Minnesota Duluth
1039 University Drive
Duluth, MN 55812, USA
;
_publ_contact_author_email vnemykin@d.umn.edu
_publ_contact_author_name 'Victor N. Nemykin'
_publ_section_title
;
 Synthesis, Characterization, and Electron-Transfer Processes in Indium
 Ferrocenyl-Containing Porphyrins and Their Fullerene Adducts
;
_journal_name_full 'Inorganic Chemistry'
_journal_page_first 9496
_journal_page_last 9510
_journal_paper_doi 10.1021/ic401163y
_journal_volume 52
_journal_year 2013
_chemical_formula_moiety 'C60 H44 Cl Fe4 In N4, 0.84(C7 H8)'
_chemical_formula_sum 'C65.9 H50.75 Cl Fe4 In N4'
_chemical_formula_weight 1272.33
_space_group_IT_number 2
_symmetry_cell_setting triclinic
_symmetry_space_group_name_Hall '-P 1'
_symmetry_space_group_name_H-M 'P -1'
_atom_sites_solution_hydrogens geom
_atom_sites_solution_primary direct
_atom_sites_solution_secondary difmap
_audit_creation_method SHELXL-97
_audit_update_record
;
2013-04-22 # Formatted by publCIF
;
_cell_angle_alpha 82.613(6)
_cell_angle_beta 81.185(6)
_cell_angle_gamma 76.854(5)
_cell_formula_units_Z 2
_cell_length_a 11.2415(3)
_cell_length_b 15.3866(3)
_cell_length_c 16.2741(11)
_cell_measurement_reflns_used 73234
_cell_measurement_temperature 123(2)
_cell_measurement_theta_max 27.48
_cell_measurement_theta_min 3.00
_cell_volume 2695.9(2)
_computing_cell_refinement 'CrystalClear-SM Expert 2.0 r4 (Rigaku,2009)'
_computing_data_collection 'CrystalClear-SM Expert 2.0 r4 (Rigaku,2009)'
_computing_data_reduction 'CrystalClear-SM Expert 2.0 r4 (Rigaku,2009)'
_computing_molecular_graphics 'PLATON (Spek, 2009)'
_computing_publication_material 'SHELXL-97 (Sheldrick, 1997)'
_computing_structure_refinement 'SHELXL-97 (Sheldrick, 1997)'
_computing_structure_solution 'SHELXS-97 (Sheldrick, 1990)'
_diffrn_ambient_temperature 123(2)
_diffrn_detector_area_resol_mean 10.0000
_diffrn_measured_fraction_theta_full 0.995
_diffrn_measured_fraction_theta_max 0.995
_diffrn_measurement_device_type 'Rigaku RAXIS conversion'
_diffrn_measurement_method 'profile data from \w-scans'
_diffrn_radiation_monochromator graphite
_diffrn_radiation_source 'fine-focus sealed tube'
_diffrn_radiation_type MoK\a
_diffrn_radiation_wavelength 0.71075
_diffrn_reflns_av_R_equivalents 0.0380
_diffrn_reflns_av_sigmaI/netI 0.0244
_diffrn_reflns_limit_h_max 14
_diffrn_reflns_limit_h_min -14
_diffrn_reflns_limit_k_max 19
_diffrn_reflns_limit_k_min -19
_diffrn_reflns_limit_l_max 21
_diffrn_reflns_limit_l_min -21
_diffrn_reflns_number 73234
_diffrn_reflns_theta_full 27.48
_diffrn_reflns_theta_max 27.48
_diffrn_reflns_theta_min 3.00
_exptl_absorpt_coefficient_mu 1.568
_exptl_absorpt_correction_T_max 0.8342
_exptl_absorpt_correction_T_min 0.7342
_exptl_absorpt_correction_type multi-scan
_exptl_absorpt_process_details 'CrystalClear-SM Expert 2.0 r4 (Rigaku, 2009)'
_exptl_crystal_colour black
_exptl_crystal_density_diffrn 1.567
_exptl_crystal_description block
_exptl_crystal_F_000 1288
_exptl_crystal_size_max 0.21
_exptl_crystal_size_mid 0.18
_exptl_crystal_size_min 0.12
_platon_squeeze_details
;
;
_refine_diff_density_max 0.595
_refine_diff_density_min -0.450
_refine_diff_density_rms 0.087
_refine_ls_extinction_method none
_refine_ls_goodness_of_fit_ref 1.132
_refine_ls_hydrogen_treatment constr
_refine_ls_matrix_type full
_refine_ls_number_parameters 714
_refine_ls_number_reflns 12285
_refine_ls_number_restraints 0
_refine_ls_restrained_S_all 1.132
_refine_ls_R_factor_all 0.0436
_refine_ls_R_factor_gt 0.0391
_refine_ls_shift/su_max 0.001
_refine_ls_shift/su_mean 0.000
_refine_ls_structure_factor_coef Fsqd
_refine_ls_weighting_details 'calc w=1/[\s^2^(Fo^2^)+(0.0313P)^2^+5.4520P] where P=(Fo^2^+2Fc^2^)/3'
_refine_ls_weighting_scheme calc
_refine_ls_wR_factor_gt 0.0966
_refine_ls_wR_factor_ref 0.0986
_reflns_number_gt 11184
_reflns_number_total 12285
_reflns_threshold_expression >2sigma(I)
_cod_data_source_file ic401163y_si_002_2.cif
_cod_data_source_block InClTFcP
_cod_original_formula_sum 'C65.90 H50.75 Cl Fe4 In N4'
_cod_database_code 4335756

loop_
_symmetry_equiv_pos_as_xyz
'x, y, z'
'-x, -y, -z'

loop_
_atom_site_label
_atom_site_type_symbol
_atom_site_fract_x
_atom_site_fract_y
_atom_site_fract_z
_atom_site_U_iso_or_equiv
_atom_site_adp_type
_atom_site_occupancy
_atom_site_symmetry_multiplicity
_atom_site_calc_flag
_atom_site_refinement_flags
_atom_site_disorder_assembly
_atom_site_disorder_group
In1A In 0.72349(2) 0.201136(15) 0.296284(15) 0.02185(7) Uani 0.8439(8) 1 d P A 1
Cl1A Cl 0.79297(9) 0.18645(7) 0.43028(6) 0.0367(2) Uani 0.8439(8) 1 d P A 1
C61 C 0.6915(6) 0.1269(5) 0.0150(4) 0.0785(19) Uani 0.8439(8) 1 d P A 1
H61 H 0.7597 0.1345 -0.0256 0.094 Uiso 0.8439(8) 1 calc PR A 1
C62 C 0.6545(8) 0.0443(6) 0.0249(6) 0.095(2) Uani 0.8439(8) 1 d P A 1
H62 H 0.6954 -0.0030 -0.0082 0.114 Uiso 0.8439(8) 1 calc PR A 1
C63 C 0.5549(8) 0.0353(6) 0.0857(5) 0.093(2) Uani 0.8439(8) 1 d P A 1
H63 H 0.5277 -0.0196 0.0951 0.112 Uiso 0.8439(8) 1 calc PR A 1
C64 C 0.4941(7) 0.1066(5) 0.1333(5) 0.082(2) Uani 0.8439(8) 1 d P A 1
H64 H 0.4255 0.1000 0.1739 0.098 Uiso 0.8439(8) 1 calc PR A 1
C65 C 0.5348(6) 0.1864(5) 0.1207(4) 0.0702(17) Uani 0.8439(8) 1 d P A 1
H65 H 0.4939 0.2340 0.1534 0.084 Uiso 0.8439(8) 1 calc PR A 1
C66 C 0.6330(6) 0.1984(5) 0.0619(4) 0.0645(16) Uani 0.8439(8) 1 d P A 1
C67 C 0.6741(7) 0.2853(5) 0.0469(4) 0.0762(18) Uani 0.8439(8) 1 d P A 1
H67A H 0.6405 0.3204 -0.0021 0.114 Uiso 0.8439(8) 1 calc PR A 1
H67B H 0.7643 0.2737 0.0371 0.114 Uiso 0.8439(8) 1 calc PR A 1
H67C H 0.6446 0.3190 0.0959 0.114 Uiso 0.8439(8) 1 calc PR A 1
In1B In 0.67981(12) 0.21469(8) 0.22245(9) 0.0237(4) Uani 0.1561(8) 1 d P A 2
Cl1B Cl 0.5938(7) 0.2493(5) 0.0950(5) 0.0554(19) Uani 0.1561(8) 1 d P A 2
Fe1 Fe 0.47097(4) 0.64200(3) 0.27629(3) 0.02582(10) Uani 1 1 d . A .
Fe2 Fe 0.21459(4) 0.03305(3) 0.38166(3) 0.02458(10) Uani 1 1 d . A .
Fe3 Fe 0.92973(4) -0.22971(3) 0.24620(3) 0.02351(10) Uani 1 1 d . A .
Fe4 Fe 1.18227(4) 0.39304(3) 0.10726(3) 0.02570(10) Uani 1 1 d . A .
N1 N 0.5358(2) 0.26866(16) 0.32804(17) 0.0257(5) Uani 1 1 d . . .
N2 N 0.6529(2) 0.08249(16) 0.29333(18) 0.0285(5) Uani 1 1 d . . .
N3 N 0.8675(2) 0.14619(16) 0.20041(17) 0.0259(5) Uani 1 1 d . . .
N4 N 0.7535(2) 0.33033(16) 0.24050(17) 0.0264(5) Uani 1 1 d . . .
C1 C 0.5062(3) 0.3556(2) 0.34994(19) 0.0259(6) Uani 1 1 d . A .
C2 C 0.4018(3) 0.3642(2) 0.4132(2) 0.0318(7) Uani 1 1 d . . .
H2 H 0.3637 0.4165 0.4403 0.038 Uiso 1 1 calc R A .
C3 C 0.3673(3) 0.2838(2) 0.4275(2) 0.0315(7) Uani 1 1 d . A .
H3 H 0.3003 0.2699 0.4661 0.038 Uiso 1 1 calc R . .
C4 C 0.4504(3) 0.2241(2) 0.37386(19) 0.0267(6) Uani 1 1 d . A .
C5 C 0.4468(3) 0.13293(19) 0.37153(19) 0.0252(6) Uani 1 1 d . . .
C6 C 0.5430(3) 0.0672(2) 0.3359(2) 0.0274(6) Uani 1 1 d . A .
C7 C 0.5428(3) -0.0264(2) 0.3378(2) 0.0288(6) Uani 1 1 d . . .
H7 H 0.4781 -0.0551 0.3633 0.035 Uiso 1 1 calc R A .
C8 C 0.6513(3) -0.0660(2) 0.2967(2) 0.0288(6) Uani 1 1 d . A .
H8 H 0.6772 -0.1280 0.2890 0.035 Uiso 1 1 calc R . .
C9 C 0.7209(3) 0.00186(19) 0.2667(2) 0.0277(6) Uani 1 1 d . A .
C10 C 0.8329(3) -0.00971(19) 0.2139(2) 0.0255(6) Uani 1 1 d . . .
C11 C 0.8926(3) 0.06006(19) 0.17675(19) 0.0249(6) Uani 1 1 d . A .
C12 C 0.9873(3) 0.0530(2) 0.10668(19) 0.0271(6) Uani 1 1 d . . .
H12 H 1.0208 0.0014 0.0777 0.032 Uiso 1 1 calc R A .
C13 C 1.0208(3) 0.13371(19) 0.08925(19) 0.0261(6) Uani 1 1 d . A .
H13 H 1.0816 0.1487 0.0458 0.031 Uiso 1 1 calc R . .
C14 C 0.9468(3) 0.19228(19) 0.14881(19) 0.0250(6) Uani 1 1 d . A .
C15 C 0.9525(3) 0.28298(19) 0.15144(19) 0.0249(6) Uani 1 1 d . . .
C16 C 0.8608(3) 0.34605(19) 0.1934(2) 0.0258(6) Uani 1 1 d . A .
C17 C 0.8591(3) 0.44058(19) 0.1897(2) 0.0289(6) Uani 1 1 d . . .
H17 H 0.9223 0.4698 0.1623 0.035 Uiso 1 1 calc R A .
C18 C 0.7515(3) 0.4800(2) 0.2322(2) 0.0290(6) Uani 1 1 d . A .
H18 H 0.7246 0.5422 0.2387 0.035 Uiso 1 1 calc R . .
C19 C 0.6850(3) 0.41098(19) 0.2658(2) 0.0260(6) Uani 1 1 d . A .
C20 C 0.5692(3) 0.42457(19) 0.31640(19) 0.0257(6) Uani 1 1 d . . .
C21 C 0.5092(3) 0.5153(2) 0.3414(2) 0.0282(6) Uani 1 1 d . A .
C22 C 0.3795(3) 0.5531(2) 0.3467(2) 0.0322(7) Uani 1 1 d . . .
H22 H 0.3200 0.5277 0.3280 0.039 Uiso 1 1 calc R A .
C23 C 0.3548(3) 0.6345(2) 0.3845(2) 0.0367(7) Uani 1 1 d . A .
H23 H 0.2761 0.6725 0.3961 0.044 Uiso 1 1 calc R . .
C24 C 0.4686(3) 0.6492(2) 0.4019(2) 0.0341(7) Uani 1 1 d . . .
H24 H 0.4793 0.6988 0.4272 0.041 Uiso 1 1 calc R A .
C25 C 0.5626(3) 0.5771(2) 0.37501(19) 0.0289(6) Uani 1 1 d . A .
H25 H 0.6478 0.5704 0.3786 0.035 Uiso 1 1 calc R . .
C26 C 0.5855(3) 0.6943(2) 0.1814(2) 0.0331(7) Uani 1 1 d . . .
H26 H 0.6715 0.6896 0.1798 0.040 Uiso 1 1 calc R A .
C27 C 0.5278(3) 0.6326(2) 0.1518(2) 0.0348(7) Uani 1 1 d . A .
H27 H 0.5692 0.5795 0.1269 0.042 Uiso 1 1 calc R . .
C28 C 0.3982(3) 0.6644(2) 0.1659(2) 0.0374(8) Uani 1 1 d . . .
H28 H 0.3377 0.6365 0.1520 0.045 Uiso 1 1 calc R A .
C29 C 0.3751(3) 0.7457(2) 0.2047(2) 0.0363(7) Uani 1 1 d . A .
H29 H 0.2965 0.7814 0.2216 0.044 Uiso 1 1 calc R . .
C30 C 0.4901(3) 0.7638(2) 0.2137(2) 0.0328(7) Uani 1 1 d . A .
H30 H 0.5017 0.8141 0.2374 0.039 Uiso 1 1 calc R . .
C31 C 0.3302(3) 0.1081(2) 0.41299(19) 0.0266(6) Uani 1 1 d . A .
C32 C 0.3121(3) 0.0379(2) 0.47726(19) 0.0303(6) Uani 1 1 d . . .
H32 H 0.3751 -0.0084 0.4978 0.036 Uiso 1 1 calc R A .
C33 C 0.1837(3) 0.0492(2) 0.5052(2) 0.0357(7) Uani 1 1 d . A .
H33 H 0.1464 0.0117 0.5475 0.043 Uiso 1 1 calc R . .
C34 C 0.1213(3) 0.1260(2) 0.4592(2) 0.0354(7) Uani 1 1 d . . .
H34 H 0.0350 0.1495 0.4655 0.042 Uiso 1 1 calc R A .
C35 C 0.2105(3) 0.1613(2) 0.4022(2) 0.0297(6) Uani 1 1 d . A .
H35 H 0.1936 0.2122 0.3628 0.036 Uiso 1 1 calc R . .
C36 C 0.2803(3) -0.0274(2) 0.27333(19) 0.0307(7) Uani 1 1 d . . .
H36 H 0.3568 -0.0261 0.2395 0.037 Uiso 1 1 calc R A .
C37 C 0.2588(3) -0.0922(2) 0.3414(2) 0.0325(7) Uani 1 1 d . A .
H37 H 0.3182 -0.1417 0.3613 0.039 Uiso 1 1 calc R . .
C38 C 0.1320(3) -0.0693(2) 0.3742(2) 0.0344(7) Uani 1 1 d . . .
H38 H 0.0918 -0.1012 0.4199 0.041 Uiso 1 1 calc R A .
C39 C 0.0761(3) 0.0091(2) 0.3271(2) 0.0358(7) Uani 1 1 d . A .
H39 H -0.0079 0.0391 0.3357 0.043 Uiso 1 1 calc R . .
C40 C 0.1676(3) 0.0348(2) 0.2649(2) 0.0340(7) Uani 1 1 d . A .
H40 H 0.1555 0.0852 0.2244 0.041 Uiso 1 1 calc R . .
C41 C 0.8931(3) -0.10001(19) 0.18617(19) 0.0259(6) Uani 1 1 d . A .
C42 C 1.0226(3) -0.13776(19) 0.1815(2) 0.0281(6) Uani 1 1 d . . .
H42 H 1.0812 -0.1138 0.2028 0.034 Uiso 1 1 calc R A .
C43 C 1.0486(3) -0.2169(2) 0.1400(2) 0.0318(7) Uani 1 1 d . A .
H43 H 1.1275 -0.2544 0.1277 0.038 Uiso 1 1 calc R . .
C44 C 0.9355(3) -0.2297(2) 0.1203(2) 0.0324(7) Uani 1 1 d . . .
H44 H 0.9259 -0.2777 0.0923 0.039 Uiso 1 1 calc R A .
C45 C 0.8393(3) -0.1592(2) 0.14918(19) 0.0290(6) Uani 1 1 d . A .
H45 H 0.7543 -0.1523 0.1448 0.035 Uiso 1 1 calc R . .
C46 C 0.9111(3) -0.3547(2) 0.2984(2) 0.0306(7) Uani 1 1 d . . .
H46 H 0.9030 -0.4022 0.2692 0.037 Uiso 1 1 calc R A .
C47 C 1.0237(3) -0.3374(2) 0.3145(2) 0.0320(7) Uani 1 1 d . A .
H47 H 1.1040 -0.3710 0.2980 0.038 Uiso 1 1 calc R . .
C48 C 0.9940(3) -0.2603(2) 0.3601(2) 0.0327(7) Uani 1 1 d . . .
H48 H 1.0512 -0.2336 0.3796 0.039 Uiso 1 1 calc R A .
C49 C 0.8642(3) -0.2308(2) 0.37106(19) 0.0321(7) Uani 1 1 d . A .
H49 H 0.8194 -0.1805 0.3990 0.038 Uiso 1 1 calc R . .
C50 C 0.8127(3) -0.2892(2) 0.3331(2) 0.0309(7) Uani 1 1 d . A .
H50 H 0.7275 -0.2851 0.3314 0.037 Uiso 1 1 calc R . .
C51 C 1.0595(3) 0.31154(19) 0.09747(19) 0.0256(6) Uani 1 1 d . A .
C52 C 1.1847(3) 0.26242(19) 0.0928(2) 0.0277(6) Uani 1 1 d . . .
H52 H 1.2154 0.2122 0.1298 0.033 Uiso 1 1 calc R A .
C53 C 1.2554(3) 0.3011(2) 0.0238(2) 0.0299(6) Uani 1 1 d . A .
H53 H 1.3406 0.2806 0.0058 0.036 Uiso 1 1 calc R . .
C54 C 1.1754(3) 0.3760(2) -0.01350(19) 0.0297(6) Uani 1 1 d . . .
H54 H 1.1981 0.4147 -0.0608 0.036 Uiso 1 1 calc R A .
C55 C 1.0556(3) 0.38304(19) 0.03206(18) 0.0258(6) Uani 1 1 d . A .
H55 H 0.9849 0.4278 0.0208 0.031 Uiso 1 1 calc R . .
C56 C 1.1498(3) 0.4487(3) 0.2188(2) 0.0394(8) Uani 1 1 d . . .
H56 H 1.0863 0.4412 0.2632 0.047 Uiso 1 1 calc R A .
C57 C 1.2701(4) 0.3937(3) 0.2089(2) 0.0449(9) Uani 1 1 d . A .
H57 H 1.3014 0.3429 0.2451 0.054 Uiso 1 1 calc R . .
C58 C 1.3350(3) 0.4287(3) 0.1348(3) 0.0479(10) Uani 1 1 d . . .
H58 H 1.4179 0.4053 0.1129 0.058 Uiso 1 1 calc R A .
C59 C 1.2548(4) 0.5045(3) 0.0991(3) 0.0451(9) Uani 1 1 d . A .
H59 H 1.2744 0.5404 0.0490 0.054 Uiso 1 1 calc R . .
C60 C 1.1410(3) 0.5169(2) 0.1510(2) 0.0381(8) Uani 1 1 d . A .
H60 H 1.0706 0.5629 0.1422 0.046 Uiso 1 1 calc R . .

loop_
_atom_site_aniso_label
_atom_site_aniso_U_11
_atom_site_aniso_U_22
_atom_site_aniso_U_33
_atom_site_aniso_U_23
_atom_site_aniso_U_13
_atom_site_aniso_U_12
In1A 0.02082(12) 0.01599(12) 0.02945(13) 0.00086(9) -0.00529(9) -0.00571(8)
Cl1A 0.0388(5) 0.0366(5) 0.0347(5) -0.0031(4) -0.0142(4) -0.0017(4)
C61 0.065(4) 0.100(5) 0.062(4) 0.003(4) -0.004(3) -0.009(4)
C62 0.088(5) 0.086(5) 0.108(6) 0.026(4) -0.025(5) -0.026(4)
C63 0.097(6) 0.088(5) 0.095(6) 0.020(4) -0.031(5) -0.025(5)
C64 0.074(4) 0.091(5) 0.083(5) 0.030(4) -0.030(4) -0.031(4)
C65 0.061(4) 0.089(5) 0.055(3) 0.019(3) -0.017(3) -0.014(3)
C66 0.054(3) 0.085(5) 0.055(3) 0.024(3) -0.025(3) -0.023(3)
C67 0.082(4) 0.090(5) 0.064(4) 0.014(3) -0.024(3) -0.035(4)
In1B 0.0220(7) 0.0165(6) 0.0332(8) -0.0011(5) -0.0054(5) -0.0047(5)
Cl1B 0.056(4) 0.055(4) 0.050(4) -0.008(3) -0.026(3) 0.012(3)
Fe1 0.0255(2) 0.0188(2) 0.0343(2) -0.00496(17) -0.00539(17) -0.00462(16)
Fe2 0.0226(2) 0.0250(2) 0.0281(2) -0.00615(16) 0.00010(16) -0.00934(16)
Fe3 0.0276(2) 0.01665(19) 0.0278(2) -0.00274(15) -0.00520(16) -0.00628(16)
Fe4 0.0271(2) 0.0235(2) 0.0289(2) -0.00320(17) -0.00296(17) -0.01036(17)
N1 0.0225(12) 0.0179(11) 0.0381(14) 0.0008(10) -0.0065(10) -0.0073(9)
N2 0.0222(12) 0.0176(12) 0.0462(16) -0.0019(11) -0.0041(11) -0.0062(10)
N3 0.0231(12) 0.0176(11) 0.0374(14) -0.0005(10) -0.0044(10) -0.0064(9)
N4 0.0223(12) 0.0193(12) 0.0371(14) 0.0011(10) -0.0033(10) -0.0059(9)
C1 0.0259(14) 0.0227(14) 0.0306(15) -0.0009(11) -0.0080(12) -0.0064(11)
C2 0.0417(18) 0.0263(15) 0.0305(16) -0.0059(12) -0.0002(13) -0.0146(14)
C3 0.0381(17) 0.0299(16) 0.0290(16) -0.0038(12) -0.0006(13) -0.0142(14)
C4 0.0251(14) 0.0248(15) 0.0320(15) -0.0008(12) -0.0061(12) -0.0088(12)
C5 0.0247(14) 0.0214(14) 0.0317(15) 0.0005(11) -0.0071(12) -0.0085(11)
C6 0.0224(14) 0.0229(14) 0.0381(17) 0.0008(12) -0.0071(12) -0.0071(11)
C7 0.0256(15) 0.0223(14) 0.0405(17) 0.0025(12) -0.0058(13) -0.0113(12)
C8 0.0262(15) 0.0180(14) 0.0444(18) 0.0003(12) -0.0088(13) -0.0081(11)
C9 0.0220(14) 0.0179(13) 0.0441(18) -0.0015(12) -0.0078(12) -0.0049(11)
C10 0.0246(14) 0.0173(13) 0.0365(16) -0.0001(11) -0.0095(12) -0.0062(11)
C11 0.0255(14) 0.0195(13) 0.0315(15) 0.0006(11) -0.0093(12) -0.0060(11)
C12 0.0320(16) 0.0214(14) 0.0299(15) -0.0012(11) -0.0085(12) -0.0077(12)
C13 0.0300(15) 0.0215(14) 0.0280(15) 0.0007(11) -0.0067(12) -0.0079(12)
C14 0.0237(14) 0.0202(14) 0.0319(15) 0.0020(11) -0.0062(11) -0.0069(11)
C15 0.0249(14) 0.0186(13) 0.0325(15) 0.0028(11) -0.0088(12) -0.0068(11)
C16 0.0250(14) 0.0175(13) 0.0359(16) 0.0019(11) -0.0072(12) -0.0068(11)
C17 0.0283(15) 0.0180(14) 0.0406(17) 0.0008(12) -0.0054(13) -0.0068(11)
C18 0.0282(15) 0.0170(13) 0.0426(18) -0.0015(12) -0.0052(13) -0.0070(11)
C19 0.0246(14) 0.0177(13) 0.0365(16) 0.0019(11) -0.0081(12) -0.0057(11)
C20 0.0251(14) 0.0200(14) 0.0337(16) -0.0010(11) -0.0082(12) -0.0065(11)
C21 0.0298(15) 0.0217(14) 0.0334(16) -0.0016(12) -0.0037(12) -0.0067(12)
C22 0.0279(16) 0.0236(15) 0.0458(19) -0.0037(13) -0.0013(13) -0.0087(12)
C23 0.0354(18) 0.0293(17) 0.0428(19) -0.0076(14) 0.0051(14) -0.0056(14)
C24 0.0429(19) 0.0276(16) 0.0327(17) -0.0065(13) -0.0028(14) -0.0083(14)
C25 0.0340(16) 0.0229(14) 0.0319(16) -0.0009(12) -0.0086(13) -0.0080(12)
C26 0.0381(18) 0.0253(15) 0.0345(17) -0.0018(13) -0.0032(14) -0.0051(13)
C27 0.0438(19) 0.0267(16) 0.0346(17) -0.0064(13) -0.0089(14) -0.0046(14)
C28 0.0413(19) 0.0300(17) 0.0441(19) -0.0071(14) -0.0187(15) -0.0038(14)
C29 0.0349(17) 0.0258(16) 0.049(2) -0.0040(14) -0.0166(15) 0.0005(13)
C30 0.0375(17) 0.0195(14) 0.0426(18) -0.0026(13) -0.0084(14) -0.0065(13)
C31 0.0278(15) 0.0260(15) 0.0282(15) -0.0050(12) -0.0036(12) -0.0090(12)
C32 0.0380(17) 0.0290(16) 0.0278(15) -0.0034(12) -0.0049(13) -0.0142(13)
C33 0.0423(19) 0.0405(19) 0.0282(16) -0.0122(14) 0.0071(14) -0.0197(15)
C34 0.0331(17) 0.0355(18) 0.0401(18) -0.0165(14) 0.0064(14) -0.0131(14)
C35 0.0277(15) 0.0244(15) 0.0383(17) -0.0075(12) 0.0009(13) -0.0093(12)
C36 0.0307(16) 0.0355(17) 0.0281(15) -0.0120(13) 0.0012(12) -0.0099(13)
C37 0.0366(17) 0.0268(16) 0.0370(17) -0.0082(13) -0.0058(14) -0.0090(13)
C38 0.0364(17) 0.0353(17) 0.0374(18) -0.0101(14) 0.0014(14) -0.0198(14)
C39 0.0277(16) 0.0385(18) 0.0457(19) -0.0115(15) -0.0057(14) -0.0117(14)
C40 0.0393(18) 0.0353(17) 0.0321(17) -0.0043(13) -0.0100(14) -0.0134(14)
C41 0.0302(15) 0.0188(13) 0.0306(15) -0.0013(11) -0.0055(12) -0.0088(11)
C42 0.0297(15) 0.0194(14) 0.0368(16) -0.0033(12) -0.0028(12) -0.0089(12)
C43 0.0345(17) 0.0242(15) 0.0349(17) -0.0048(12) 0.0036(13) -0.0069(13)
C44 0.0468(19) 0.0251(15) 0.0275(15) -0.0023(12) -0.0049(14) -0.0121(14)
C45 0.0358(16) 0.0229(14) 0.0322(16) 0.0011(12) -0.0106(13) -0.0119(12)
C46 0.0402(18) 0.0196(14) 0.0330(16) -0.0014(12) -0.0058(13) -0.0081(13)
C47 0.0371(17) 0.0220(15) 0.0373(17) -0.0017(12) -0.0114(14) -0.0032(13)
C48 0.0429(18) 0.0232(15) 0.0344(17) -0.0010(12) -0.0163(14) -0.0053(13)
C49 0.0466(19) 0.0229(15) 0.0259(15) -0.0025(12) -0.0045(13) -0.0059(13)
C50 0.0349(17) 0.0250(15) 0.0328(16) 0.0028(12) -0.0038(13) -0.0098(13)
C51 0.0287(15) 0.0194(13) 0.0308(15) -0.0010(11) -0.0057(12) -0.0088(11)
C52 0.0287(15) 0.0195(14) 0.0354(16) -0.0013(12) -0.0032(12) -0.0076(12)
C53 0.0311(16) 0.0257(15) 0.0343(16) -0.0052(12) -0.0005(13) -0.0098(12)
C54 0.0384(17) 0.0256(15) 0.0266(15) -0.0019(12) -0.0029(13) -0.0109(13)
C55 0.0335(16) 0.0177(13) 0.0281(15) -0.0010(11) -0.0073(12) -0.0075(11)
C56 0.0425(19) 0.046(2) 0.0341(18) -0.0138(15) -0.0059(15) -0.0127(16)
C57 0.046(2) 0.050(2) 0.045(2) -0.0140(17) -0.0205(17) -0.0071(17)
C58 0.0318(18) 0.054(2) 0.067(3) -0.028(2) -0.0039(17) -0.0173(17)
C59 0.054(2) 0.039(2) 0.053(2) -0.0139(17) 0.0006(18) -0.0297(18)
C60 0.0418(19) 0.0299(17) 0.047(2) -0.0152(15) -0.0058(15) -0.0106(14)

loop_
_atom_type_symbol
_atom_type_description
_atom_type_scat_dispersion_real
_atom_type_scat_dispersion_imag
_atom_type_scat_source
C C 0.0033 0.0016 'International Tables Vol C Tables 4.2.6.8 and 6.1.1.4'
H H 0.0000 0.0000 'International Tables Vol C Tables 4.2.6.8 and 6.1.1.4'
Cl Cl 0.1484 0.1585 'International Tables Vol C Tables 4.2.6.8 and 6.1.1.4'
In In -0.7276 1.3100 'International Tables Vol C Tables 4.2.6.8 and 6.1.1.4'
N N 0.0061 0.0033 'International Tables Vol C Tables 4.2.6.8 and 6.1.1.4'
Fe Fe 0.3463 0.8444 'International Tables Vol C Tables 4.2.6.8 and 6.1.1.4'

loop_
_geom_angle_atom_site_label_1
_geom_angle_atom_site_label_2
_geom_angle_atom_site_label_3
_geom_angle
N1 In1A N4 85.75(9)
N1 In1A N2 86.70(9)
N4 In1A N2 150.45(10)
N1 In1A N3 147.85(10)
N4 In1A N3 85.80(9)
N2 In1A N3 85.55(9)
N1 In1A Cl1A 99.30(8)
N4 In1A Cl1A 103.94(8)
N2 In1A Cl1A 105.46(8)
N3 In1A Cl1A 112.85(7)
C66 C61 C62 123.4(7)
C66 C61 H61 118.3
C62 C61 H61 118.3
C63 C62 C61 116.7(8)
C63 C62 H62 121.7
C61 C62 H62 121.7
C62 C63 C64 121.0(8)
C62 C63 H63 119.5
C64 C63 H63 119.5
C65 C64 C63 119.6(7)
C65 C64 H64 120.2
C63 C64 H64 120.2
C66 C65 C64 121.6(8)
C66 C65 H65 119.2
C64 C65 H65 119.2
C65 C66 C61 117.7(7)
C65 C66 C67 121.4(8)
C61 C66 C67 120.9(6)
N3 In1B N4 85.73(10)
N3 In1B N2 83.88(10)
N4 In1B N2 138.40(12)
N3 In1B N1 140.66(11)
N4 In1B N1 81.79(10)
N2 In1B N1 81.25(10)
N3 In1B Cl1B 110.0(2)
N4 In1B Cl1B 106.9(2)
N2 In1B Cl1B 114.5(2)
N1 In1B Cl1B 109.3(2)
C22 Fe1 C23 40.88(13)
C22 Fe1 C27 121.73(14)
C23 Fe1 C27 155.72(15)
C22 Fe1 C28 104.04(15)
C23 Fe1 C28 118.32(15)
C27 Fe1 C28 40.68(14)
C22 Fe1 C29 119.00(14)
C23 Fe1 C29 103.24(15)
C27 Fe1 C29 68.46(14)
C28 Fe1 C29 40.86(13)
C22 Fe1 C30 155.84(13)
C23 Fe1 C30 121.03(14)
C27 Fe1 C30 68.15(13)
C28 Fe1 C30 68.23(14)
C29 Fe1 C30 40.35(13)
C22 Fe1 C26 160.01(13)
C23 Fe1 C26 159.07(13)
C27 Fe1 C26 40.83(13)
C28 Fe1 C26 68.61(15)
C29 Fe1 C26 68.35(14)
C30 Fe1 C26 40.45(13)
C22 Fe1 C24 68.50(14)
C23 Fe1 C24 40.75(14)
C27 Fe1 C24 162.94(14)
C28 Fe1 C24 155.24(14)
C29 Fe1 C24 120.57(14)
C30 Fe1 C24 108.44(13)
C26 Fe1 C24 125.81(14)
C22 Fe1 C25 68.16(13)
C23 Fe1 C25 67.97(14)
C27 Fe1 C25 127.43(13)
C28 Fe1 C25 160.87(13)
C29 Fe1 C25 158.25(13)
C30 Fe1 C25 125.89(13)
C26 Fe1 C25 112.48(13)
C24 Fe1 C25 40.03(13)
C22 Fe1 C21 40.83(12)
C23 Fe1 C21 68.58(13)
C27 Fe1 C21 109.67(13)
C28 Fe1 C21 122.45(13)
C29 Fe1 C21 156.80(13)
C30 Fe1 C21 162.26(13)
C26 Fe1 C21 126.38(13)
C24 Fe1 C21 68.14(13)
C25 Fe1 C21 40.45(12)
C33 Fe2 C38 103.13(14)
C33 Fe2 C34 40.92(15)
C38 Fe2 C34 115.92(13)
C33 Fe2 C39 118.39(14)
C38 Fe2 C39 40.88(14)
C34 Fe2 C39 101.42(14)
C33 Fe2 C35 68.51(14)
C38 Fe2 C35 152.44(13)
C34 Fe2 C35 40.70(13)
C39 Fe2 C35 118.39(14)
C33 Fe2 C40 155.88(14)
C38 Fe2 C40 68.38(14)
C34 Fe2 C40 120.81(15)
C39 Fe2 C40 40.62(14)
C35 Fe2 C40 108.06(14)
C33 Fe2 C37 120.81(14)
C38 Fe2 C37 40.95(13)
C34 Fe2 C37 153.64(14)
C39 Fe2 C37 68.82(14)
C35 Fe2 C37 165.34(13)
C40 Fe2 C37 68.34(14)
C33 Fe2 C32 40.82(13)
C38 Fe2 C32 123.38(14)
C34 Fe2 C32 68.62(14)
C39 Fe2 C32 157.05(14)
C35 Fe2 C32 68.20(13)
C40 Fe2 C32 162.06(13)
C37 Fe2 C32 110.56(13)
C33 Fe2 C36 159.17(14)
C38 Fe2 C36 68.40(13)
C34 Fe2 C36 159.88(14)
C39 Fe2 C36 68.40(13)
C35 Fe2 C36 127.67(13)
C40 Fe2 C36 40.46(13)
C37 Fe2 C36 40.56(13)
C32 Fe2 C36 127.05(13)
C33 Fe2 C31 68.66(13)
C38 Fe2 C31 162.40(14)
C34 Fe2 C31 68.73(13)
C39 Fe2 C31 156.71(14)
C35 Fe2 C31 40.71(12)
C40 Fe2 C31 125.30(13)
C37 Fe2 C31 128.89(13)
C32 Fe2 C31 40.51(12)
C36 Fe2 C31 113.58(12)
C43 Fe3 C42 40.78(12)
C43 Fe3 C44 40.79(13)
C42 Fe3 C44 68.34(13)
C43 Fe3 C46 119.47(13)
C42 Fe3 C46 155.04(13)
C44 Fe3 C46 106.75(13)
C43 Fe3 C47 103.17(14)
C42 Fe3 C47 119.17(13)
C44 Fe3 C47 120.47(13)
C46 Fe3 C47 40.62(13)
C43 Fe3 C48 120.23(14)
C42 Fe3 C48 106.15(13)
C44 Fe3 C48 156.62(14)
C46 Fe3 C48 68.14(13)
C47 Fe3 C48 40.79(12)
C43 Fe3 C49 158.03(14)
C42 Fe3 C49 124.28(13)
C44 Fe3 C49 160.93(14)
C46 Fe3 C49 68.03(13)
C47 Fe3 C49 68.35(13)
C48 Fe3 C49 40.37(14)
C43 Fe3 C50 157.04(13)
C42 Fe3 C50 162.00(13)
C44 Fe3 C50 123.80(13)
C46 Fe3 C50 40.48(13)
C47 Fe3 C50 68.38(13)
C48 Fe3 C50 68.07(13)
C49 Fe3 C50 40.46(13)
C43 Fe3 C45 68.57(13)
C42 Fe3 C45 68.45(12)
C44 Fe3 C45 40.43(13)
C46 Fe3 C45 124.64(12)
C47 Fe3 C45 158.26(13)
C48 Fe3 C45 160.71(13)
C49 Fe3 C45 126.33(13)
C50 Fe3 C45 111.05(13)
C43 Fe3 C41 68.41(12)
C42 Fe3 C41 40.64(12)
C44 Fe3 C41 67.95(12)
C46 Fe3 C41 162.23(13)
C47 Fe3 C41 156.91(12)
C48 Fe3 C41 123.56(12)
C49 Fe3 C41 111.10(12)
C50 Fe3 C41 127.25(13)
C45 Fe3 C41 40.48(11)
C54 Fe4 C53 40.91(13)
C54 Fe4 C59 103.99(15)
C53 Fe4 C59 118.41(14)
C54 Fe4 C58 117.93(15)
C53 Fe4 C58 102.49(14)
C59 Fe4 C58 40.71(17)
C54 Fe4 C52 68.37(12)
C53 Fe4 C52 40.70(12)
C59 Fe4 C52 155.47(15)
C58 Fe4 C52 120.66(15)
C54 Fe4 C60 122.63(14)
C53 Fe4 C60 156.12(14)
C59 Fe4 C60 40.32(15)
C58 Fe4 C60 68.00(15)
C52 Fe4 C60 162.87(14)
C54 Fe4 C57 154.41(15)
C53 Fe4 C57 119.58(15)
C59 Fe4 C57 68.44(17)
C58 Fe4 C57 40.56(17)
C52 Fe4 C57 107.88(15)
C60 Fe4 C57 68.21(15)
C54 Fe4 C56 161.14(14)
C53 Fe4 C56 157.95(14)
C59 Fe4 C56 68.07(16)
C58 Fe4 C56 67.95(15)
C52 Fe4 C56 125.85(14)
C60 Fe4 C56 40.49(15)
C57 Fe4 C56 40.47(15)
C54 Fe4 C55 40.73(12)
C53 Fe4 C55 68.57(13)
C59 Fe4 C55 122.20(15)
C58 Fe4 C55 155.66(16)
C52 Fe4 C55 68.03(12)
C60 Fe4 C55 110.67(13)
C57 Fe4 C55 163.43(15)
C56 Fe4 C55 127.94(14)
C54 Fe4 C51 68.07(12)
C53 Fe4 C51 68.31(12)
C59 Fe4 C51 160.12(15)
C58 Fe4 C51 159.17(15)
C52 Fe4 C51 40.45(12)
C60 Fe4 C51 127.54(13)
C57 Fe4 C51 126.49(15)
C56 Fe4 C51 113.37(14)
C55 Fe4 C51 40.14(11)
C4 N1 C1 107.3(3)
C4 N1 In1A 121.37(19)
C1 N1 In1A 121.51(19)
C4 N1 In1B 125.7(2)
C1 N1 In1B 126.4(2)
In1A N1 In1B 35.18(5)
C6 N2 C9 107.7(2)
C6 N2 In1A 124.9(2)
C9 N2 In1A 125.66(19)
C6 N2 In1B 124.7(2)
C9 N2 In1B 120.9(2)
In1A N2 In1B 35.19(5)
C14 N3 C11 107.3(2)
C14 N3 In1B 116.68(19)
C11 N3 In1B 118.36(19)
C14 N3 In1A 126.20(19)
C11 N3 In1A 126.4(2)
In1B N3 In1A 36.30(6)
C19 N4 C16 108.0(2)
C19 N4 In1A 124.2(2)
C16 N4 In1A 125.27(19)
C19 N4 In1B 125.85(19)
C16 N4 In1B 120.3(2)
In1A N4 In1B 35.91(5)
N1 C1 C20 125.9(3)
N1 C1 C2 108.7(3)
C20 C1 C2 125.4(3)
C3 C2 C1 107.5(3)
C3 C2 H2 126.3
C1 C2 H2 126.3
C2 C3 C4 107.6(3)
C2 C3 H3 126.2
C4 C3 H3 126.2
N1 C4 C5 126.2(3)
N1 C4 C3 108.9(3)
C5 C4 C3 124.8(3)
C6 C5 C4 125.8(3)
C6 C5 C31 119.9(3)
C4 C5 C31 114.3(3)
N2 C6 C5 125.3(3)
N2 C6 C7 108.7(3)
C5 C6 C7 126.0(3)
C8 C7 C6 107.5(3)
C8 C7 H7 126.3
C6 C7 H7 126.3
C7 C8 C9 108.1(3)
C7 C8 H8 126.0
C9 C8 H8 126.0
N2 C9 C10 125.7(3)
N2 C9 C8 108.0(3)
C10 C9 C8 126.1(3)
C9 C10 C11 125.2(3)
C9 C10 C41 120.1(3)
C11 C10 C41 114.4(3)
N3 C11 C10 126.0(3)
N3 C11 C12 108.9(2)
C10 C11 C12 125.1(3)
C13 C12 C11 107.6(3)
C13 C12 H12 126.2
C11 C12 H12 126.2
C12 C13 C14 107.4(3)
C12 C13 H13 126.3
C14 C13 H13 126.3
N3 C14 C15 126.1(3)
N3 C14 C13 108.6(2)
C15 C14 C13 125.2(3)
C16 C15 C14 124.7(3)
C16 C15 C51 120.3(3)
C14 C15 C51 114.7(3)
N4 C16 C15 126.4(3)
N4 C16 C17 108.1(3)
C15 C16 C17 125.3(3)
C18 C17 C16 107.7(3)
C18 C17 H17 126.1
C16 C17 H17 126.1
C17 C18 C19 107.8(3)
C17 C18 H18 126.1
C19 C18 H18 126.1
N4 C19 C20 126.4(3)
N4 C19 C18 108.3(3)
C20 C19 C18 125.3(3)
C1 C20 C19 124.4(3)
C1 C20 C21 115.4(3)
C19 C20 C21 120.0(3)
C25 C21 C22 106.2(3)
C25 C21 C20 128.2(3)
C22 C21 C20 125.0(3)
C25 C21 Fe1 69.15(17)
C22 C21 Fe1 67.62(17)
C20 C21 Fe1 133.8(2)
C23 C22 C21 108.7(3)
C23 C22 Fe1 69.67(19)
C21 C22 Fe1 71.55(18)
C23 C22 H22 125.7
C21 C22 H22 125.7
Fe1 C22 H22 124.7
C22 C23 C24 108.0(3)
C22 C23 Fe1 69.45(19)
C24 C23 Fe1 70.57(19)
C22 C23 H23 126.0
C24 C23 H23 126.0
Fe1 C23 H23 125.6
C25 C24 C23 107.8(3)
C25 C24 Fe1 70.28(18)
C23 C24 Fe1 68.7(2)
C25 C24 H24 126.1
C23 C24 H24 126.1
Fe1 C24 H24 126.5
C24 C25 C21 109.2(3)
C24 C25 Fe1 69.69(19)
C21 C25 Fe1 70.40(18)
C24 C25 H25 125.4
C21 C25 H25 125.4
Fe1 C25 H25 126.1
C30 C26 C27 107.2(3)
C30 C26 Fe1 69.67(19)
C27 C26 Fe1 69.0(2)
C30 C26 H26 126.4
C27 C26 H26 126.4
Fe1 C26 H26 126.5
C28 C27 C26 108.4(3)
C28 C27 Fe1 69.7(2)
C26 C27 Fe1 70.13(19)
C28 C27 H27 125.8
C26 C27 H27 125.8
Fe1 C27 H27 125.9
C27 C28 C29 107.7(3)
C27 C28 Fe1 69.60(19)
C29 C28 Fe1 69.65(19)
C27 C28 H28 126.2
C29 C28 H28 126.2
Fe1 C28 H28 126.2
C30 C29 C28 107.9(3)
C30 C29 Fe1 70.12(18)
C28 C29 Fe1 69.48(19)
C30 C29 H29 126.0
C28 C29 H29 126.0
Fe1 C29 H29 125.9
C29 C30 C26 108.8(3)
C29 C30 Fe1 69.53(19)
C26 C30 Fe1 69.88(18)
C29 C30 H30 125.6
C26 C30 H30 125.6
Fe1 C30 H30 126.6
C35 C31 C32 106.3(3)
C35 C31 C5 123.8(3)
C32 C31 C5 129.4(3)
C35 C31 Fe2 67.85(17)
C32 C31 Fe2 68.78(17)
C5 C31 Fe2 134.1(2)
C33 C32 C31 108.4(3)
C33 C32 Fe2 68.52(19)
C31 C32 Fe2 70.71(17)
C33 C32 H32 125.8
C31 C32 H32 125.8
Fe2 C32 H32 126.6
C34 C33 C32 108.2(3)
C34 C33 Fe2 69.64(19)
C32 C33 Fe2 70.66(18)
C34 C33 H33 125.9
C32 C33 H33 125.9
Fe2 C33 H33 125.4
C35 C34 C33 107.7(3)
C35 C34 Fe2 69.79(18)
C33 C34 Fe2 69.44(19)
C35 C34 H34 126.2
C33 C34 H34 126.2
Fe2 C34 H34 126.2
C34 C35 C31 109.3(3)
C34 C35 Fe2 69.50(18)
C31 C35 Fe2 71.44(17)
C34 C35 H35 125.3
C31 C35 H35 125.3
Fe2 C35 H35 125.3
C40 C36 C37 107.9(3)
C40 C36 Fe2 69.28(18)
C37 C36 Fe2 69.26(18)
C40 C36 H36 126.0
C37 C36 H36 126.0
Fe2 C36 H36 127.0
C36 C37 C38 107.5(3)
C36 C37 Fe2 70.19(18)
C38 C37 Fe2 68.83(18)
C36 C37 H37 126.2
C38 C37 H37 126.2
Fe2 C37 H37 126.3
C39 C38 C37 108.3(3)
C39 C38 Fe2 69.66(18)
C37 C38 Fe2 70.22(18)
C39 C38 H38 125.9
C37 C38 H38 125.9
Fe2 C38 H38 125.8
C40 C39 C38 107.9(3)
C40 C39 Fe2 70.26(18)
C38 C39 Fe2 69.46(19)
C40 C39 H39 126.1
C38 C39 H39 126.1
Fe2 C39 H39 125.8
C39 C40 C36 108.4(3)
C39 C40 Fe2 69.12(19)
C36 C40 Fe2 70.27(18)
C39 C40 H40 125.8
C36 C40 H40 125.8
Fe2 C40 H40 126.4
C42 C41 C45 107.0(3)
C42 C41 C10 124.6(3)
C45 C41 C10 127.9(3)
C42 C41 Fe3 67.82(16)
C45 C41 Fe3 68.85(16)
C10 C41 Fe3 134.5(2)
C43 C42 C41 108.7(3)
C43 C42 Fe3 69.47(17)
C41 C42 Fe3 71.54(17)
C43 C42 H42 125.7
C41 C42 H42 125.7
Fe3 C42 H42 124.9
C42 C43 C44 107.6(3)
C42 C43 Fe3 69.75(18)
C44 C43 Fe3 69.85(18)
C42 C43 H43 126.2
C44 C43 H43 126.2
Fe3 C43 H43 125.8
C45 C44 C43 108.8(3)
C45 C44 Fe3 70.64(18)
C43 C44 Fe3 69.36(19)
C45 C44 H44 125.6
C43 C44 H44 125.6
Fe3 C44 H44 126.0
C44 C45 C41 107.9(3)
C44 C45 Fe3 68.93(18)
C41 C45 Fe3 70.67(17)
C44 C45 H45 126.1
C41 C45 H45 126.1
Fe3 C45 H45 125.9
C50 C46 C47 108.6(3)
C50 C46 Fe3 70.15(17)
C47 C46 Fe3 69.84(18)
C50 C46 H46 125.7
C47 C46 H46 125.7
Fe3 C46 H46 125.9
C46 C47 C48 107.3(3)
C46 C47 Fe3 69.54(18)
C48 C47 Fe3 69.80(18)
C46 C47 H47 126.3
C48 C47 H47 126.3
Fe3 C47 H47 125.9
C49 C48 C47 108.1(3)
C49 C48 Fe3 69.82(18)
C47 C48 Fe3 69.41(18)
C49 C48 H48 126.0
C47 C48 H48 126.0
Fe3 C48 H48 126.4
C48 C49 C50 108.2(3)
C48 C49 Fe3 69.81(19)
C50 C49 Fe3 69.81(18)
C48 C49 H49 125.9
C50 C49 H49 125.9
Fe3 C49 H49 126.1
C46 C50 C49 107.7(3)
C46 C50 Fe3 69.37(18)
C49 C50 Fe3 69.73(18)
C46 C50 H50 126.1
C49 C50 H50 126.1
Fe3 C50 H50 126.3
C55 C51 C52 106.7(3)
C55 C51 C15 127.2(3)
C52 C51 C15 125.4(3)
C55 C51 Fe4 68.31(16)
C52 C51 Fe4 67.78(16)
C15 C51 Fe4 136.2(2)
C53 C52 C51 108.9(3)
C53 C52 Fe4 69.26(17)
C51 C52 Fe4 71.77(17)
C53 C52 H52 125.5
C51 C52 H52 125.5
Fe4 C52 H52 125.0
C52 C53 C54 107.5(3)
C52 C53 Fe4 70.04(18)
C54 C53 Fe4 69.33(18)
C52 C53 H53 126.3
C54 C53 H53 126.3
Fe4 C53 H53 125.9
C53 C54 C55 108.3(3)
C53 C54 Fe4 69.76(18)
C55 C54 Fe4 70.62(17)
C53 C54 H54 125.8
C55 C54 H54 125.8
Fe4 C54 H54 125.4
C54 C55 C51 108.5(3)
C54 C55 Fe4 68.65(17)
C51 C55 Fe4 71.55(17)
C54 C55 H55 125.8
C51 C55 H55 125.8
Fe4 C55 H55 125.6
C60 C56 C57 108.2(3)
C60 C56 Fe4 69.55(19)
C57 C56 Fe4 69.7(2)
C60 C56 H56 125.9
C57 C56 H56 125.9
Fe4 C56 H56 126.3
C58 C57 C56 107.4(4)
C58 C57 Fe4 69.3(2)
C56 C57 Fe4 69.8(2)
C58 C57 H57 126.3
C56 C57 H57 126.3
Fe4 C57 H57 126.2
C57 C58 C59 108.3(3)
C57 C58 Fe4 70.1(2)
C59 C58 Fe4 69.5(2)
C57 C58 H58 125.8
C59 C58 H58 125.8
Fe4 C58 H58 126.1
C60 C59 C58 107.9(4)
C60 C59 Fe4 70.14(19)
C58 C59 Fe4 69.7(2)
C60 C59 H59 126.0
C58 C59 H59 126.0
Fe4 C59 H59 125.6
C59 C60 C56 108.2(3)
C59 C60 Fe4 69.5(2)
C56 C60 Fe4 70.0(2)
C59 C60 H60 125.9
C56 C60 H60 125.9
Fe4 C60 H60 126.2

loop_
_geom_bond_atom_site_label_1
_geom_bond_atom_site_label_2
_geom_bond_distance
In1A N1 2.146(2)
In1A N4 2.153(2)
In1A N2 2.158(2)
In1A N3 2.171(3)
In1A Cl1A 2.3940(10)
C61 C66 1.399(10)
C61 C62 1.408(10)
C61 H61 0.9500
C62 C63 1.395(11)
C62 H62 0.9500
C63 C64 1.410(11)
C63 H63 0.9500
C64 C65 1.386(9)
C64 H64 0.9500
C65 C66 1.375(8)
C65 H65 0.9500
C66 C67 1.491(9)
C67 H67A 0.9800
C67 H67B 0.9800
C67 H67C 0.9800
In1B N3 2.132(3)
In1B N4 2.195(3)
In1B N2 2.265(3)
In1B N1 2.273(3)
In1B Cl1B 2.370(7)
Fe1 C22 2.030(3)
Fe1 C23 2.033(3)
Fe1 C27 2.043(3)
Fe1 C28 2.044(3)
Fe1 C29 2.047(3)
Fe1 C30 2.054(3)
Fe1 C26 2.057(3)
Fe1 C24 2.058(3)
Fe1 C25 2.066(3)
Fe1 C21 2.082(3)
Fe2 C33 2.025(3)
Fe2 C38 2.026(3)
Fe2 C34 2.028(3)
Fe2 C39 2.029(3)
Fe2 C35 2.032(3)
Fe2 C40 2.044(3)
Fe2 C37 2.045(3)
Fe2 C32 2.054(3)
Fe2 C36 2.057(3)
Fe2 C31 2.079(3)
Fe3 C43 2.033(3)
Fe3 C42 2.037(3)
Fe3 C44 2.040(3)
Fe3 C46 2.042(3)
Fe3 C47 2.046(3)
Fe3 C48 2.052(3)
Fe3 C49 2.052(3)
Fe3 C50 2.053(3)
Fe3 C45 2.063(3)
Fe3 C41 2.087(3)
Fe4 C54 2.031(3)
Fe4 C53 2.037(3)
Fe4 C59 2.041(3)
Fe4 C58 2.044(4)
Fe4 C52 2.047(3)
Fe4 C60 2.049(3)
Fe4 C57 2.054(4)
Fe4 C56 2.054(3)
Fe4 C55 2.057(3)
Fe4 C51 2.100(3)
N1 C4 1.377(4)
N1 C1 1.382(4)
N2 C6 1.374(4)
N2 C9 1.384(4)
N3 C14 1.381(4)
N3 C11 1.383(4)
N4 C19 1.379(4)
N4 C16 1.380(4)
C1 C20 1.414(4)
C1 C2 1.431(4)
C2 C3 1.361(4)
C2 H2 0.9500
C3 C4 1.429(4)
C3 H3 0.9500
C4 C5 1.418(4)
C5 C6 1.411(4)
C5 C31 1.486(4)
C6 C7 1.436(4)
C7 C8 1.351(4)
C7 H7 0.9500
C8 C9 1.436(4)
C8 H8 0.9500
C9 C10 1.401(4)
C10 C11 1.416(4)
C10 C41 1.494(4)
C11 C12 1.433(4)
C12 C13 1.361(4)
C12 H12 0.9500
C13 C14 1.442(4)
C13 H13 0.9500
C14 C15 1.418(4)
C15 C16 1.404(4)
C15 C51 1.492(4)
C16 C17 1.444(4)
C17 C18 1.352(4)
C17 H17 0.9500
C18 C19 1.440(4)
C18 H18 0.9500
C19 C20 1.418(4)
C20 C21 1.484(4)
C21 C25 1.434(4)
C21 C22 1.435(4)
C22 C23 1.419(5)
C22 H22 0.9500
C23 C24 1.424(5)
C23 H23 0.9500
C24 C25 1.411(5)
C24 H24 0.9500
C25 H25 0.9500
C26 C30 1.421(5)
C26 C27 1.430(5)
C26 H26 0.9500
C27 C28 1.421(5)
C27 H27 0.9500
C28 C29 1.428(5)
C28 H28 0.9500
C29 C30 1.414(5)
C29 H29 0.9500
C30 H30 0.9500
C31 C35 1.431(4)
C31 C32 1.431(4)
C32 C33 1.423(5)
C32 H32 0.9500
C33 C34 1.417(5)
C33 H33 0.9500
C34 C35 1.412(4)
C34 H34 0.9500
C35 H35 0.9500
C36 C40 1.418(5)
C36 C37 1.422(5)
C36 H36 0.9500
C37 C38 1.424(5)
C37 H37 0.9500
C38 C39 1.416(5)
C38 H38 0.9500
C39 C40 1.414(5)
C39 H39 0.9500
C40 H40 0.9500
C41 C42 1.433(4)
C41 C45 1.436(4)
C42 C43 1.418(4)
C42 H42 0.9500
C43 C44 1.420(5)
C43 H43 0.9500
C44 C45 1.418(5)
C44 H44 0.9500
C45 H45 0.9500
C46 C50 1.417(5)
C46 C47 1.419(5)
C46 H46 0.9500
C47 C48 1.428(4)
C47 H47 0.9500
C48 C49 1.416(5)
C48 H48 0.9500
C49 C50 1.419(4)
C49 H49 0.9500
C50 H50 0.9500
C51 C55 1.427(4)
C51 C52 1.434(4)
C52 C53 1.420(4)
C52 H52 0.9500
C53 C54 1.422(4)
C53 H53 0.9500
C54 C55 1.423(4)
C54 H54 0.9500
C55 H55 0.9500
C56 C60 1.420(5)
C56 C57 1.421(5)
C56 H56 0.9500
C57 C58 1.420(6)
C57 H57 0.9500
C58 C59 1.421(6)
C58 H58 0.9500
C59 C60 1.410(5)
C59 H59 0.9500
C60 H60 0.9500

loop_
_geom_torsion_atom_site_label_1
_geom_torsion_atom_site_label_2
_geom_torsion_atom_site_label_3
_geom_torsion_atom_site_label_4
_geom_torsion
C66 C61 C62 C63 -0.6(11)
C61 C62 C63 C64 1.0(11)
C62 C63 C64 C65 -1.0(11)
C63 C64 C65 C66 0.6(9)
C64 C65 C66 C61 -0.2(8)
C64 C65 C66 C67 178.3(5)
C62 C61 C66 C65 0.3(9)
C62 C61 C66 C67 -178.2(6)
N4 In1A N1 C4 -176.9(2)
N2 In1A N1 C4 31.7(2)
N3 In1A N1 C4 107.9(3)
Cl1A In1A N1 C4 -73.5(2)
N4 In1A N1 C1 -35.5(2)
N2 In1A N1 C1 173.1(2)
N3 In1A N1 C1 -110.7(2)
Cl1A In1A N1 C1 67.9(2)
N4 In1A N1 In1B 74.26(9)
N2 In1A N1 In1B -77.15(9)
N3 In1A N1 In1B -0.90(17)
Cl1A In1A N1 In1B 177.71(6)
N3 In1B N1 C4 -94.5(3)
N4 In1B N1 C4 -167.4(2)
N2 In1B N1 C4 -25.5(2)
Cl1B In1B N1 C4 87.5(3)
N3 In1B N1 C1 95.4(3)
N4 In1B N1 C1 22.6(2)
N2 In1B N1 C1 164.5(2)
Cl1B In1B N1 C1 -82.5(3)
N3 In1B N1 In1A 0.77(14)
N4 In1B N1 In1A -72.08(8)
N2 In1B N1 In1A 69.80(8)
Cl1B In1B N1 In1A -177.2(2)
N1 In1A N2 C6 -24.5(3)
N4 In1A N2 C6 -99.9(3)
N3 In1A N2 C6 -173.3(3)
Cl1A In1A N2 C6 74.2(2)
N1 In1A N2 C9 172.5(3)
N4 In1A N2 C9 97.1(3)
N3 In1A N2 C9 23.7(3)
Cl1A In1A N2 C9 -88.7(3)
N1 In1A N2 In1B 78.02(9)
N4 In1A N2 In1B 2.6(2)
N3 In1A N2 In1B -70.75(9)
Cl1A In1A N2 In1B 176.76(7)
N3 In1B N2 C6 177.5(3)
N4 In1B N2 C6 101.0(3)
N1 In1B N2 C6 34.0(3)
Cl1B In1B N2 C6 -73.2(3)
N3 In1B N2 C9 -34.7(2)
N4 In1B N2 C9 -111.2(3)
N1 In1B N2 C9 -178.2(2)
Cl1B In1B N2 C9 74.5(3)
N3 In1B N2 In1A 74.58(9)
N4 In1B N2 In1A -1.91(14)
N1 In1B N2 In1A -68.89(8)
Cl1B In1B N2 In1A -176.2(2)
N4 In1B N3 C14 -44.9(2)
N2 In1B N3 C14 175.5(2)
N1 In1B N3 C14 -116.4(2)
Cl1B In1B N3 C14 61.6(3)
N4 In1B N3 C11 -175.4(2)
N2 In1B N3 C11 44.9(2)
N1 In1B N3 C11 113.1(2)
Cl1B In1B N3 C11 -69.0(3)
N4 In1B N3 In1A 70.77(9)
N2 In1B N3 In1A -68.89(9)
N1 In1B N3 In1A -0.74(14)
Cl1B In1B N3 In1A 177.2(2)
N1 In1A N3 C14 87.7(3)
N4 In1A N3 C14 12.5(2)
N2 In1A N3 C14 164.3(2)
Cl1A In1A N3 C14 -90.8(2)
N1 In1A N3 C11 -88.7(3)
N4 In1A N3 C11 -163.8(2)
N2 In1A N3 C11 -12.1(2)
Cl1A In1A N3 C11 92.8(2)
N1 In1A N3 In1B 0.94(17)
N4 In1A N3 In1B -74.21(9)
N2 In1A N3 In1B 77.50(9)
Cl1A In1A N3 In1B -177.58(7)
N1 In1A N4 C19 27.3(2)
N2 In1A N4 C19 102.9(3)
N3 In1A N4 C19 176.2(2)
Cl1A In1A N4 C19 -71.3(2)
N1 In1A N4 C16 -172.8(3)
N2 In1A N4 C16 -97.2(3)
N3 In1A N4 C16 -23.8(2)
Cl1A In1A N4 C16 88.7(2)
N1 In1A N4 In1B -78.29(9)
N2 In1A N4 In1B -2.7(2)
N3 In1A N4 In1B 70.65(9)
Cl1A In1A N4 In1B -176.83(7)
N3 In1B N4 C19 -174.6(3)
N2 In1B N4 C19 -98.8(3)
N1 In1B N4 C19 -32.0(2)
Cl1B In1B N4 C19 75.7(3)
N3 In1B N4 C16 35.5(2)
N2 In1B N4 C16 111.3(2)
N1 In1B N4 C16 178.1(2)
Cl1B In1B N4 C16 -74.2(3)
N3 In1B N4 In1A -73.92(9)
N2 In1B N4 In1A 1.88(14)
N1 In1B N4 In1A 68.68(8)
Cl1B In1B N4 In1A 176.4(2)
C4 N1 C1 C20 -178.8(3)
In1A N1 C1 C20 35.1(4)
In1B N1 C1 C20 -7.2(4)
C4 N1 C1 C2 2.0(3)
In1A N1 C1 C2 -144.1(2)
In1B N1 C1 C2 173.5(2)
N1 C1 C2 C3 -1.6(4)
C20 C1 C2 C3 179.2(3)
C1 C2 C3 C4 0.5(4)
C1 N1 C4 C5 -179.3(3)
In1A N1 C4 C5 -33.2(4)
In1B N1 C4 C5 9.0(4)
C1 N1 C4 C3 -1.7(3)
In1A N1 C4 C3 144.5(2)
In1B N1 C4 C3 -173.3(2)
C2 C3 C4 N1 0.7(4)
C2 C3 C4 C5 178.4(3)
N1 C4 C5 C6 14.2(5)
C3 C4 C5 C6 -163.1(3)
N1 C4 C5 C31 -167.3(3)
C3 C4 C5 C31 15.4(4)
C9 N2 C6 C5 -178.6(3)
In1A N2 C6 C5 15.9(4)
In1B N2 C6 C5 -27.3(4)
C9 N2 C6 C7 1.3(4)
In1A N2 C6 C7 -164.3(2)
In1B N2 C6 C7 152.5(2)
C4 C5 C6 N2 -4.2(5)
C31 C5 C6 N2 177.4(3)
C4 C5 C6 C7 176.0(3)
C31 C5 C6 C7 -2.4(5)
N2 C6 C7 C8 0.0(4)
C5 C6 C7 C8 179.8(3)
C6 C7 C8 C9 -1.2(4)
C6 N2 C9 C10 173.1(3)
In1A N2 C9 C10 -21.5(5)
In1B N2 C9 C10 20.5(4)
C6 N2 C9 C8 -2.0(4)
In1A N2 C9 C8 163.4(2)
In1B N2 C9 C8 -154.6(2)
C7 C8 C9 N2 2.0(4)
C7 C8 C9 C10 -173.1(3)
N2 C9 C10 C11 -2.4(5)
C8 C9 C10 C11 171.8(3)
N2 C9 C10 C41 -176.5(3)
C8 C9 C10 C41 -2.3(5)
C14 N3 C11 C10 179.4(3)
In1B N3 C11 C10 -45.9(4)
In1A N3 C11 C10 -3.6(4)
C14 N3 C11 C12 -2.0(3)
In1B N3 C11 C12 132.7(2)
In1A N3 C11 C12 175.00(19)
C9 C10 C11 N3 16.0(5)
C41 C10 C11 N3 -169.6(3)
C9 C10 C11 C12 -162.4(3)
C41 C10 C11 C12 12.0(4)
N3 C11 C12 C13 1.1(3)
C10 C11 C12 C13 179.7(3)
C11 C12 C13 C14 0.1(3)
C11 N3 C14 C15 180.0(3)
In1B N3 C14 C15 44.4(4)
In1A N3 C14 C15 3.0(4)
C11 N3 C14 C13 2.0(3)
In1B N3 C14 C13 -133.5(2)
In1A N3 C14 C13 -174.93(19)
C12 C13 C14 N3 -1.3(3)
C12 C13 C14 C15 -179.3(3)
N3 C14 C15 C16 -15.5(5)
C13 C14 C15 C16 162.2(3)
N3 C14 C15 C51 171.0(3)
C13 C14 C15 C51 -11.4(4)
C19 N4 C16 C15 -175.7(3)
In1A N4 C16 C15 21.6(4)
In1B N4 C16 C15 -21.0(4)
C19 N4 C16 C17 0.3(3)
In1A N4 C16 C17 -162.4(2)
In1B N4 C16 C17 155.0(2)
C14 C15 C16 N4 2.1(5)
C51 C15 C16 N4 175.3(3)
C14 C15 C16 C17 -173.2(3)
C51 C15 C16 C17 0.0(5)
N4 C16 C17 C18 -1.3(4)
C15 C16 C17 C18 174.7(3)
C16 C17 C18 C19 1.8(4)
C16 N4 C19 C20 -178.9(3)
In1A N4 C19 C20 -16.0(4)
In1B N4 C19 C20 28.2(4)
C16 N4 C19 C18 0.8(3)
In1A N4 C19 C18 163.7(2)
In1B N4 C19 C18 -152.1(2)
C17 C18 C19 N4 -1.7(4)
C17 C18 C19 C20 178.1(3)
N1 C1 C20 C19 -11.5(5)
C2 C1 C20 C19 167.6(3)
N1 C1 C20 C21 171.8(3)
C2 C1 C20 C21 -9.1(4)
N4 C19 C20 C1 0.8(5)
C18 C19 C20 C1 -178.9(3)
N4 C19 C20 C21 177.3(3)
C18 C19 C20 C21 -2.4(5)
C1 C20 C21 C25 129.3(3)
C19 C20 C21 C25 -47.5(5)
C1 C20 C21 C22 -41.8(4)
C19 C20 C21 C22 141.4(3)
C1 C20 C21 Fe1 -133.4(3)
C19 C20 C21 Fe1 49.8(4)
C22 Fe1 C21 C25 -118.7(3)
C23 Fe1 C21 C25 -80.7(2)
C27 Fe1 C21 C25 125.1(2)
C28 Fe1 C21 C25 168.5(2)
C29 Fe1 C21 C25 -153.8(3)
C30 Fe1 C21 C25 45.5(5)
C26 Fe1 C21 C25 82.4(2)
C24 Fe1 C21 C25 -36.76(19)
C23 Fe1 C21 C22 38.0(2)
C27 Fe1 C21 C22 -116.1(2)
C28 Fe1 C21 C22 -72.8(2)
C29 Fe1 C21 C22 -35.1(4)
C30 Fe1 C21 C22 164.2(4)
C26 Fe1 C21 C22 -158.9(2)
C24 Fe1 C21 C22 82.0(2)
C25 Fe1 C21 C22 118.7(3)
C22 Fe1 C21 C20 117.7(4)
C23 Fe1 C21 C20 155.7(3)
C27 Fe1 C21 C20 1.6(3)
C28 Fe1 C21 C20 45.0(4)
C29 Fe1 C21 C20 82.6(5)
C30 Fe1 C21 C20 -78.0(5)
C26 Fe1 C21 C20 -41.1(4)
C24 Fe1 C21 C20 -160.3(3)
C25 Fe1 C21 C20 -123.5(4)
C25 C21 C22 C23 -1.4(4)
C20 C21 C22 C23 171.3(3)
Fe1 C21 C22 C23 -60.0(2)
C25 C21 C22 Fe1 58.6(2)
C20 C21 C22 Fe1 -128.7(3)
C27 Fe1 C22 C23 -157.4(2)
C28 Fe1 C22 C23 -117.3(2)
C29 Fe1 C22 C23 -76.1(2)
C30 Fe1 C22 C23 -49.4(4)
C26 Fe1 C22 C23 177.1(4)
C24 Fe1 C22 C23 37.9(2)
C25 Fe1 C22 C23 81.1(2)
C21 Fe1 C22 C23 118.9(3)
C23 Fe1 C22 C21 -118.9(3)
C27 Fe1 C22 C21 83.7(2)
C28 Fe1 C22 C21 123.8(2)
C29 Fe1 C22 C21 164.99(19)
C30 Fe1 C22 C21 -168.3(3)
C26 Fe1 C22 C21 58.1(5)
C24 Fe1 C22 C21 -81.0(2)
C25 Fe1 C22 C21 -37.80(18)
C21 C22 C23 C24 0.9(4)
Fe1 C22 C23 C24 -60.3(2)
C21 C22 C23 Fe1 61.2(2)
C27 Fe1 C23 C22 52.6(4)
C28 Fe1 C23 C22 78.4(2)
C29 Fe1 C23 C22 119.3(2)
C30 Fe1 C23 C22 158.7(2)
C26 Fe1 C23 C22 -177.2(3)
C24 Fe1 C23 C22 -118.9(3)
C25 Fe1 C23 C22 -81.6(2)
C21 Fe1 C23 C22 -37.9(2)
C22 Fe1 C23 C24 118.9(3)
C27 Fe1 C23 C24 171.5(3)
C28 Fe1 C23 C24 -162.73(19)
C29 Fe1 C23 C24 -121.8(2)
C30 Fe1 C23 C24 -82.4(2)
C26 Fe1 C23 C24 -58.3(5)
C25 Fe1 C23 C24 37.26(19)
C21 Fe1 C23 C24 81.0(2)
C22 C23 C24 C25 -0.1(4)
Fe1 C23 C24 C25 -59.6(2)
C22 C23 C24 Fe1 59.6(2)
C22 Fe1 C24 C25 81.2(2)
C23 Fe1 C24 C25 119.2(3)
C27 Fe1 C24 C25 -48.8(5)
C28 Fe1 C24 C25 157.8(3)
C29 Fe1 C24 C25 -166.91(19)
C30 Fe1 C24 C25 -124.3(2)
C26 Fe1 C24 C25 -82.8(2)
C21 Fe1 C24 C25 37.13(18)
C22 Fe1 C24 C23 -38.01(19)
C27 Fe1 C24 C23 -168.0(4)
C28 Fe1 C24 C23 38.6(4)
C29 Fe1 C24 C23 73.9(2)
C30 Fe1 C24 C23 116.5(2)
C26 Fe1 C24 C23 157.99(19)
C25 Fe1 C24 C23 -119.2(3)
C21 Fe1 C24 C23 -82.1(2)
C23 C24 C25 C21 -0.9(4)
Fe1 C24 C25 C21 -59.5(2)
C23 C24 C25 Fe1 58.6(2)
C22 C21 C25 C24 1.4(4)
C20 C21 C25 C24 -171.0(3)
Fe1 C21 C25 C24 59.0(2)
C22 C21 C25 Fe1 -57.6(2)
C20 C21 C25 Fe1 130.0(3)
C22 Fe1 C25 C24 -82.1(2)
C23 Fe1 C25 C24 -37.9(2)
C27 Fe1 C25 C24 163.9(2)
C28 Fe1 C25 C24 -151.2(4)
C29 Fe1 C25 C24 31.7(5)
C30 Fe1 C25 C24 75.3(2)
C26 Fe1 C25 C24 119.5(2)
C21 Fe1 C25 C24 -120.3(3)
C22 Fe1 C25 C21 38.15(19)
C23 Fe1 C25 C21 82.4(2)
C27 Fe1 C25 C21 -75.9(2)
C28 Fe1 C25 C21 -30.9(5)
C29 Fe1 C25 C21 152.0(3)
C30 Fe1 C25 C21 -164.44(19)
C26 Fe1 C25 C21 -120.26(19)
C24 Fe1 C25 C21 120.3(3)
C22 Fe1 C26 C30 152.8(4)
C23 Fe1 C26 C30 -32.6(5)
C27 Fe1 C26 C30 118.7(3)
C28 Fe1 C26 C30 81.1(2)
C29 Fe1 C26 C30 37.0(2)
C24 Fe1 C26 C30 -75.8(2)
C25 Fe1 C26 C30 -119.5(2)
C21 Fe1 C26 C30 -163.60(19)
C22 Fe1 C26 C27 34.1(5)
C23 Fe1 C26 C27 -151.3(4)
C28 Fe1 C26 C27 -37.59(19)
C29 Fe1 C26 C27 -81.7(2)
C30 Fe1 C26 C27 -118.7(3)
C24 Fe1 C26 C27 165.48(19)
C25 Fe1 C26 C27 121.8(2)
C21 Fe1 C26 C27 77.7(2)
C30 C26 C27 C28 0.0(4)
Fe1 C26 C27 C28 59.5(2)
C30 C26 C27 Fe1 -59.4(2)
C22 Fe1 C27 C28 73.6(2)
C23 Fe1 C27 C28 36.0(4)
C29 Fe1 C27 C28 -38.0(2)
C30 Fe1 C27 C28 -81.6(2)
C26 Fe1 C27 C28 -119.4(3)
C24 Fe1 C27 C28 -163.3(4)
C25 Fe1 C27 C28 159.20(19)
C21 Fe1 C27 C28 117.3(2)
C22 Fe1 C27 C26 -166.98(19)
C23 Fe1 C27 C26 155.3(3)
C28 Fe1 C27 C26 119.4(3)
C29 Fe1 C27 C26 81.4(2)
C30 Fe1 C27 C26 37.81(19)
C24 Fe1 C27 C26 -43.9(5)
C25 Fe1 C27 C26 -81.4(2)
C21 Fe1 C27 C26 -123.34(19)
C26 C27 C28 C29 -0.2(4)
Fe1 C27 C28 C29 59.5(2)
C26 C27 C28 Fe1 -59.7(2)
C22 Fe1 C28 C27 -122.7(2)
C23 Fe1 C28 C27 -164.09(19)
C29 Fe1 C28 C27 118.9(3)
C30 Fe1 C28 C27 81.4(2)
C26 Fe1 C28 C27 37.73(19)
C24 Fe1 C28 C27 168.4(3)
C25 Fe1 C28 C27 -59.4(5)
C21 Fe1 C28 C27 -82.7(2)
C22 Fe1 C28 C29 118.3(2)
C23 Fe1 C28 C29 77.0(2)
C27 Fe1 C28 C29 -118.9(3)
C30 Fe1 C28 C29 -37.6(2)
C26 Fe1 C28 C29 -81.2(2)
C24 Fe1 C28 C29 49.4(4)
C25 Fe1 C28 C29 -178.3(4)
C21 Fe1 C28 C29 158.4(2)
C27 C28 C29 C30 0.4(4)
Fe1 C28 C29 C30 59.8(2)
C27 C28 C29 Fe1 -59.4(2)
C22 Fe1 C29 C30 163.5(2)
C23 Fe1 C29 C30 122.8(2)
C27 Fe1 C29 C30 -81.2(2)
C28 Fe1 C29 C30 -119.0(3)
C26 Fe1 C29 C30 -37.1(2)
C24 Fe1 C29 C30 82.7(2)
C25 Fe1 C29 C30 59.5(5)
C21 Fe1 C29 C30 -171.0(3)
C22 Fe1 C29 C28 -77.5(3)
C23 Fe1 C29 C28 -118.2(2)
C27 Fe1 C29 C28 37.8(2)
C30 Fe1 C29 C28 119.0(3)
C26 Fe1 C29 C28 81.9(2)
C24 Fe1 C29 C28 -158.3(2)
C25 Fe1 C29 C28 178.5(3)
C21 Fe1 C29 C28 -52.0(4)
C28 C29 C30 C26 -0.4(4)
Fe1 C29 C30 C26 59.0(2)
C28 C29 C30 Fe1 -59.4(2)
C27 C26 C30 C29 0.2(4)
Fe1 C26 C30 C29 -58.8(2)
C27 C26 C30 Fe1 59.1(2)
C22 Fe1 C30 C29 -37.4(4)
C23 Fe1 C30 C29 -72.8(2)
C27 Fe1 C30 C29 82.0(2)
C28 Fe1 C30 C29 38.0(2)
C26 Fe1 C30 C29 120.2(3)
C24 Fe1 C30 C29 -115.8(2)
C25 Fe1 C30 C29 -156.8(2)
C21 Fe1 C30 C29 168.4(4)
C22 Fe1 C30 C26 -157.5(3)
C23 Fe1 C30 C26 167.0(2)
C27 Fe1 C30 C26 -38.2(2)
C28 Fe1 C30 C26 -82.1(2)
C29 Fe1 C30 C26 -120.2(3)
C24 Fe1 C30 C26 124.0(2)
C25 Fe1 C30 C26 83.0(2)
C21 Fe1 C30 C26 48.2(5)
C6 C5 C31 C35 -136.7(3)
C4 C5 C31 C35 44.8(4)
C6 C5 C31 C32 52.5(5)
C4 C5 C31 C32 -126.0(3)
C6 C5 C31 Fe2 -45.7(4)
C4 C5 C31 Fe2 135.7(3)
C33 Fe2 C31 C35 -81.4(2)
C38 Fe2 C31 C35 -146.3(4)
C34 Fe2 C31 C35 -37.4(2)
C39 Fe2 C31 C35 31.1(4)
C40 Fe2 C31 C35 76.1(2)
C37 Fe2 C31 C35 165.53(19)
C32 Fe2 C31 C35 -118.9(3)
C36 Fe2 C31 C35 121.0(2)
C33 Fe2 C31 C32 37.5(2)
C38 Fe2 C31 C32 -27.3(5)
C34 Fe2 C31 C32 81.6(2)
C39 Fe2 C31 C32 150.0(3)
C35 Fe2 C31 C32 118.9(3)
C40 Fe2 C31 C32 -165.0(2)
C37 Fe2 C31 C32 -75.6(2)
C36 Fe2 C31 C32 -120.1(2)
C33 Fe2 C31 C5 162.3(3)
C38 Fe2 C31 C5 97.5(5)
C34 Fe2 C31 C5 -153.6(3)
C39 Fe2 C31 C5 -85.1(4)
C35 Fe2 C31 C5 -116.2(4)
C40 Fe2 C31 C5 -40.1(4)
C37 Fe2 C31 C5 49.3(4)
C32 Fe2 C31 C5 124.9(4)
C36 Fe2 C31 C5 4.8(3)
C35 C31 C32 C33 -0.6(3)
C5 C31 C32 C33 171.4(3)
Fe2 C31 C32 C33 -58.3(2)
C35 C31 C32 Fe2 57.6(2)
C5 C31 C32 Fe2 -130.3(3)
C38 Fe2 C32 C33 -69.7(2)
C34 Fe2 C32 C33 38.0(2)
C39 Fe2 C32 C33 -29.7(4)
C35 Fe2 C32 C33 81.9(2)
C40 Fe2 C32 C33 163.2(4)
C37 Fe2 C32 C33 -113.7(2)
C36 Fe2 C32 C33 -156.6(2)
C31 Fe2 C32 C33 119.9(3)
C33 Fe2 C32 C31 -119.9(3)
C38 Fe2 C32 C31 170.43(18)
C34 Fe2 C32 C31 -81.9(2)
C39 Fe2 C32 C31 -149.6(3)
C35 Fe2 C32 C31 -37.94(18)
C40 Fe2 C32 C31 43.3(5)
C37 Fe2 C32 C31 126.39(19)
C36 Fe2 C32 C31 83.6(2)
C31 C32 C33 C34 -0.1(4)
Fe2 C32 C33 C34 -59.7(2)
C31 C32 C33 Fe2 59.6(2)
C38 Fe2 C33 C34 -114.6(2)
C39 Fe2 C33 C34 -73.7(2)
C35 Fe2 C33 C34 37.85(19)
C40 Fe2 C33 C34 -48.5(4)
C37 Fe2 C33 C34 -154.78(19)
C32 Fe2 C33 C34 118.9(3)
C36 Fe2 C33 C34 -177.8(3)
C31 Fe2 C33 C34 81.7(2)
C38 Fe2 C33 C32 126.5(2)
C34 Fe2 C33 C32 -118.9(3)
C39 Fe2 C33 C32 167.31(19)
C35 Fe2 C33 C32 -81.1(2)
C40 Fe2 C33 C32 -167.4(3)
C37 Fe2 C33 C32 86.3(2)
C36 Fe2 C33 C32 63.2(4)
C31 Fe2 C33 C32 -37.22(18)
C32 C33 C34 C35 0.8(4)
Fe2 C33 C34 C35 -59.6(2)
C32 C33 C34 Fe2 60.4(2)
C33 Fe2 C34 C35 118.9(3)
C38 Fe2 C34 C35 -161.2(2)
C39 Fe2 C34 C35 -120.6(2)
C40 Fe2 C34 C35 -82.0(2)
C37 Fe2 C34 C35 174.4(3)
C32 Fe2 C34 C35 81.0(2)
C36 Fe2 C34 C35 -63.3(4)
C31 Fe2 C34 C35 37.36(19)
C38 Fe2 C34 C33 79.9(2)
C39 Fe2 C34 C33 120.5(2)
C35 Fe2 C34 C33 -118.9(3)
C40 Fe2 C34 C33 159.13(19)
C37 Fe2 C34 C33 55.5(4)
C32 Fe2 C34 C33 -37.90(19)
C36 Fe2 C34 C33 177.8(3)
C31 Fe2 C34 C33 -81.5(2)
C33 C34 C35 C31 -1.2(4)
Fe2 C34 C35 C31 -60.6(2)
C33 C34 C35 Fe2 59.3(2)
C32 C31 C35 C34 1.2(3)
C5 C31 C35 C34 -171.4(3)
Fe2 C31 C35 C34 59.4(2)
C32 C31 C35 Fe2 -58.2(2)
C5 C31 C35 Fe2 129.2(3)
C33 Fe2 C35 C34 -38.0(2)
C38 Fe2 C35 C34 38.8(4)
C39 Fe2 C35 C34 73.5(2)
C40 Fe2 C35 C34 116.6(2)
C37 Fe2 C35 C34 -170.1(5)
C32 Fe2 C35 C34 -82.1(2)
C36 Fe2 C35 C34 157.1(2)
C31 Fe2 C35 C34 -119.9(3)
C33 Fe2 C35 C31 81.8(2)
C38 Fe2 C35 C31 158.7(3)
C34 Fe2 C35 C31 119.9(3)
C39 Fe2 C35 C31 -166.57(19)
C40 Fe2 C35 C31 -123.56(19)
C37 Fe2 C35 C31 -50.3(6)
C32 Fe2 C35 C31 37.76(18)
C36 Fe2 C35 C31 -83.0(2)
C33 Fe2 C36 C40 150.9(3)
C38 Fe2 C36 C40 81.6(2)
C34 Fe2 C36 C40 -25.0(5)
C39 Fe2 C36 C40 37.5(2)
C35 Fe2 C36 C40 -72.4(2)
C37 Fe2 C36 C40 119.7(3)
C32 Fe2 C36 C40 -162.15(19)
C31 Fe2 C36 C40 -117.4(2)
C33 Fe2 C36 C37 31.2(5)
C38 Fe2 C36 C37 -38.1(2)
C34 Fe2 C36 C37 -144.7(4)
C39 Fe2 C36 C37 -82.2(2)
C35 Fe2 C36 C37 167.86(19)
C40 Fe2 C36 C37 -119.7(3)
C32 Fe2 C36 C37 78.1(2)
C31 Fe2 C36 C37 122.9(2)
C40 C36 C37 C38 0.3(4)
Fe2 C36 C37 C38 58.9(2)
C40 C36 C37 Fe2 -58.6(2)
C33 Fe2 C37 C36 -167.63(19)
C38 Fe2 C37 C36 118.9(3)
C34 Fe2 C37 C36 153.4(3)
C39 Fe2 C37 C36 81.1(2)
C35 Fe2 C37 C36 -41.1(6)
C40 Fe2 C37 C36 37.33(19)
C32 Fe2 C37 C36 -123.47(19)
C31 Fe2 C37 C36 -81.3(2)
C33 Fe2 C37 C38 73.5(2)
C34 Fe2 C37 C38 34.6(4)
C39 Fe2 C37 C38 -37.7(2)
C35 Fe2 C37 C38 -160.0(5)
C40 Fe2 C37 C38 -81.5(2)
C32 Fe2 C37 C38 117.7(2)
C36 Fe2 C37 C38 -118.9(3)
C31 Fe2 C37 C38 159.9(2)
C36 C37 C38 C39 -0.3(4)
Fe2 C37 C38 C39 59.5(2)
C36 C37 C38 Fe2 -59.8(2)
C33 Fe2 C38 C39 118.5(2)
C34 Fe2 C38 C39 77.0(2)
C35 Fe2 C38 C39 49.9(4)
C40 Fe2 C38 C39 -37.8(2)
C37 Fe2 C38 C39 -119.3(3)
C32 Fe2 C38 C39 157.5(2)
C36 Fe2 C38 C39 -81.5(2)
C31 Fe2 C38 C39 178.4(4)
C33 Fe2 C38 C37 -122.3(2)
C34 Fe2 C38 C37 -163.7(2)
C39 Fe2 C38 C37 119.3(3)
C35 Fe2 C38 C37 169.2(3)
C40 Fe2 C38 C37 81.4(2)
C32 Fe2 C38 C37 -83.2(2)
C36 Fe2 C38 C37 37.8(2)
C31 Fe2 C38 C37 -62.3(5)
C37 C38 C39 C40 0.2(4)
Fe2 C38 C39 C40 60.0(2)
C37 C38 C39 Fe2 -59.8(2)
C33 Fe2 C39 C40 164.5(2)
C38 Fe2 C39 C40 -118.8(3)
C34 Fe2 C39 C40 124.6(2)
C35 Fe2 C39 C40 84.9(2)
C37 Fe2 C39 C40 -81.0(2)
C32 Fe2 C39 C40 -173.9(3)
C36 Fe2 C39 C40 -37.3(2)
C31 Fe2 C39 C40 62.4(4)
C33 Fe2 C39 C38 -76.7(2)
C34 Fe2 C39 C38 -116.6(2)
C35 Fe2 C39 C38 -156.26(19)
C40 Fe2 C39 C38 118.8(3)
C37 Fe2 C39 C38 37.8(2)
C32 Fe2 C39 C38 -55.1(4)
C36 Fe2 C39 C38 81.5(2)
C31 Fe2 C39 C38 -178.8(3)
C38 C39 C40 C36 0.0(4)
Fe2 C39 C40 C36 59.5(2)
C38 C39 C40 Fe2 -59.5(2)
C37 C36 C40 C39 -0.2(4)
Fe2 C36 C40 C39 -58.8(2)
C37 C36 C40 Fe2 58.6(2)
C33 Fe2 C40 C39 -35.2(4)
C38 Fe2 C40 C39 38.1(2)
C34 Fe2 C40 C39 -70.0(2)
C35 Fe2 C40 C39 -112.8(2)
C37 Fe2 C40 C39 82.3(2)
C32 Fe2 C40 C39 172.3(4)
C36 Fe2 C40 C39 119.7(3)
C31 Fe2 C40 C39 -154.6(2)
C33 Fe2 C40 C36 -154.9(3)
C38 Fe2 C40 C36 -81.6(2)
C34 Fe2 C40 C36 170.25(19)
C39 Fe2 C40 C36 -119.7(3)
C35 Fe2 C40 C36 127.46(19)
C37 Fe2 C40 C36 -37.42(19)
C32 Fe2 C40 C36 52.6(5)
C31 Fe2 C40 C36 85.7(2)
C9 C10 C41 C42 -138.1(3)
C11 C10 C41 C42 47.2(4)
C9 C10 C41 C45 51.1(5)
C11 C10 C41 C45 -123.6(3)
C9 C10 C41 Fe3 -46.1(4)
C11 C10 C41 Fe3 139.2(3)
C43 Fe3 C41 C42 -37.89(18)
C44 Fe3 C41 C42 -82.0(2)
C46 Fe3 C41 C42 -157.8(4)
C47 Fe3 C41 C42 34.4(4)
C48 Fe3 C41 C42 74.9(2)
C49 Fe3 C41 C42 118.51(19)
C50 Fe3 C41 C42 161.53(19)
C45 Fe3 C41 C42 -119.8(3)
C43 Fe3 C41 C45 81.9(2)
C42 Fe3 C41 C45 119.8(3)
C44 Fe3 C41 C45 37.77(19)
C46 Fe3 C41 C45 -38.0(5)
C47 Fe3 C41 C45 154.2(3)
C48 Fe3 C41 C45 -165.3(2)
C49 Fe3 C41 C45 -121.7(2)
C50 Fe3 C41 C45 -78.7(2)
C43 Fe3 C41 C10 -155.2(3)
C42 Fe3 C41 C10 -117.3(4)
C44 Fe3 C41 C10 160.7(3)
C46 Fe3 C41 C10 84.9(5)
C47 Fe3 C41 C10 -82.9(4)
C48 Fe3 C41 C10 -42.4(3)
C49 Fe3 C41 C10 1.2(3)
C50 Fe3 C41 C10 44.2(3)
C45 Fe3 C41 C10 122.9(4)
C45 C41 C42 C43 1.9(3)
C10 C41 C42 C43 -170.5(3)
Fe3 C41 C42 C43 59.8(2)
C45 C41 C42 Fe3 -57.9(2)
C10 C41 C42 Fe3 129.7(3)
C44 Fe3 C42 C43 -38.1(2)
C46 Fe3 C42 C43 45.1(4)
C47 Fe3 C42 C43 75.7(2)
C48 Fe3 C42 C43 117.8(2)
C49 Fe3 C42 C43 158.1(2)
C50 Fe3 C42 C43 -173.7(4)
C45 Fe3 C42 C43 -81.8(2)
C41 Fe3 C42 C43 -119.0(3)
C43 Fe3 C42 C41 119.0(3)
C44 Fe3 C42 C41 80.9(2)
C46 Fe3 C42 C41 164.1(3)
C47 Fe3 C42 C41 -165.29(18)
C48 Fe3 C42 C41 -123.12(19)
C49 Fe3 C42 C41 -82.8(2)
C50 Fe3 C42 C41 -54.7(5)
C45 Fe3 C42 C41 37.29(18)
C41 C42 C43 C44 -1.2(4)
Fe3 C42 C43 C44 59.9(2)
C41 C42 C43 Fe3 -61.1(2)
C44 Fe3 C43 C42 118.6(3)
C46 Fe3 C43 C42 -159.92(19)
C47 Fe3 C43 C42 -119.7(2)
C48 Fe3 C43 C42 -79.5(2)
C49 Fe3 C43 C42 -55.3(4)
C50 Fe3 C43 C42 175.0(3)
C45 Fe3 C43 C42 81.4(2)
C41 Fe3 C43 C42 37.76(18)
C42 Fe3 C43 C44 -118.6(3)
C46 Fe3 C43 C44 81.5(2)
C47 Fe3 C43 C44 121.73(19)
C48 Fe3 C43 C44 161.94(18)
C49 Fe3 C43 C44 -173.9(3)
C50 Fe3 C43 C44 56.4(4)
C45 Fe3 C43 C44 -37.17(18)
C41 Fe3 C43 C44 -80.8(2)
C42 C43 C44 C45 0.0(4)
Fe3 C43 C44 C45 59.8(2)
C42 C43 C44 Fe3 -59.8(2)
C43 Fe3 C44 C45 -119.9(3)
C42 Fe3 C44 C45 -81.76(19)
C46 Fe3 C44 C45 124.19(19)
C47 Fe3 C44 C45 166.23(18)
C48 Fe3 C44 C45 -162.3(3)
C49 Fe3 C44 C45 53.2(4)
C50 Fe3 C44 C45 83.2(2)
C41 Fe3 C44 C45 -37.81(18)
C42 Fe3 C44 C43 38.10(18)
C46 Fe3 C44 C43 -115.95(19)
C47 Fe3 C44 C43 -73.9(2)
C48 Fe3 C44 C43 -42.4(4)
C49 Fe3 C44 C43 173.0(3)
C50 Fe3 C44 C43 -156.98(18)
C45 Fe3 C44 C43 119.9(3)
C41 Fe3 C44 C43 82.05(19)
C43 C44 C45 C41 1.2(4)
Fe3 C44 C45 C41 60.2(2)
C43 C44 C45 Fe3 -59.0(2)
C42 C41 C45 C44 -1.9(3)
C10 C41 C45 C44 170.2(3)
Fe3 C41 C45 C44 -59.1(2)
C42 C41 C45 Fe3 57.2(2)
C10 C41 C45 Fe3 -130.7(3)
C43 Fe3 C45 C44 37.49(19)
C42 Fe3 C45 C44 81.5(2)
C46 Fe3 C45 C44 -74.3(2)
C47 Fe3 C45 C44 -33.6(4)
C48 Fe3 C45 C44 158.6(4)
C49 Fe3 C45 C44 -161.06(19)
C50 Fe3 C45 C44 -117.9(2)
C41 Fe3 C45 C44 118.9(3)
C43 Fe3 C45 C41 -81.4(2)
C42 Fe3 C45 C41 -37.44(18)
C44 Fe3 C45 C41 -118.9(3)
C46 Fe3 C45 C41 166.79(18)
C47 Fe3 C45 C41 -152.5(3)
C48 Fe3 C45 C41 39.7(5)
C49 Fe3 C45 C41 80.0(2)
C50 Fe3 C45 C41 123.23(19)
C43 Fe3 C46 C50 -165.26(19)
C42 Fe3 C46 C50 162.6(3)
C44 Fe3 C46 C50 -122.8(2)
C47 Fe3 C46 C50 119.6(3)
C48 Fe3 C46 C50 81.4(2)
C49 Fe3 C46 C50 37.71(19)
C45 Fe3 C46 C50 -82.1(2)
C41 Fe3 C46 C50 -53.0(5)
C43 Fe3 C46 C47 75.1(2)
C42 Fe3 C46 C47 43.0(4)
C44 Fe3 C46 C47 117.5(2)
C48 Fe3 C46 C47 -38.2(2)
C49 Fe3 C46 C47 -81.9(2)
C50 Fe3 C46 C47 -119.6(3)
C45 Fe3 C46 C47 158.24(19)
C41 Fe3 C46 C47 -172.7(4)
C50 C46 C47 C48 0.2(4)
Fe3 C46 C47 C48 59.8(2)
C50 C46 C47 Fe3 -59.6(2)
C43 Fe3 C47 C46 -120.2(2)
C42 Fe3 C47 C46 -160.76(19)
C44 Fe3 C47 C46 -80.1(2)
C48 Fe3 C47 C46 118.4(3)
C49 Fe3 C47 C46 81.0(2)
C50 Fe3 C47 C46 37.37(19)
C45 Fe3 C47 C46 -55.5(4)
C41 Fe3 C47 C46 174.3(3)
C43 Fe3 C47 C48 121.4(2)
C42 Fe3 C47 C48 80.8(2)
C44 Fe3 C47 C48 161.5(2)
C46 Fe3 C47 C48 -118.4(3)
C49 Fe3 C47 C48 -37.4(2)
C50 Fe3 C47 C48 -81.0(2)
C45 Fe3 C47 C48 -173.9(3)
C41 Fe3 C47 C48 55.9(4)
C46 C47 C48 C49 -0.4(4)
Fe3 C47 C48 C49 59.3(2)
C46 C47 C48 Fe3 -59.7(2)
C43 Fe3 C48 C49 166.34(18)
C42 Fe3 C48 C49 124.39(19)
C44 Fe3 C48 C49 -163.0(3)
C46 Fe3 C48 C49 -81.3(2)
C47 Fe3 C48 C49 -119.4(3)
C50 Fe3 C48 C49 -37.56(18)
C45 Fe3 C48 C49 53.7(5)
C41 Fe3 C48 C49 83.5(2)
C43 Fe3 C48 C47 -74.2(2)
C42 Fe3 C48 C47 -116.2(2)
C44 Fe3 C48 C47 -43.5(4)
C46 Fe3 C48 C47 38.1(2)
C49 Fe3 C48 C47 119.4(3)
C50 Fe3 C48 C47 81.9(2)
C45 Fe3 C48 C47 173.1(4)
C41 Fe3 C48 C47 -157.07(19)
C47 C48 C49 C50 0.4(4)
Fe3 C48 C49 C50 59.4(2)
C47 C48 C49 Fe3 -59.1(2)
C43 Fe3 C49 C48 -33.1(4)
C42 Fe3 C49 C48 -73.6(2)
C44 Fe3 C49 C48 159.2(4)
C46 Fe3 C49 C48 81.6(2)
C47 Fe3 C49 C48 37.74(18)
C50 Fe3 C49 C48 119.4(3)
C45 Fe3 C49 C48 -160.71(18)
C41 Fe3 C49 C48 -117.45(19)
C43 Fe3 C49 C50 -152.4(3)
C42 Fe3 C49 C50 167.02(18)
C44 Fe3 C49 C50 39.8(5)
C46 Fe3 C49 C50 -37.73(19)
C47 Fe3 C49 C50 -81.6(2)
C48 Fe3 C49 C50 -119.4(3)
C45 Fe3 C49 C50 79.9(2)
C41 Fe3 C49 C50 123.18(19)
C47 C46 C50 C49 0.0(4)
Fe3 C46 C50 C49 -59.4(2)
C47 C46 C50 Fe3 59.4(2)
C48 C49 C50 C46 -0.3(4)
Fe3 C49 C50 C46 59.2(2)
C48 C49 C50 Fe3 -59.4(2)
C43 Fe3 C50 C46 34.6(4)
C42 Fe3 C50 C46 -156.0(4)
C44 Fe3 C50 C46 75.5(2)
C47 Fe3 C50 C46 -37.50(19)
C48 Fe3 C50 C46 -81.6(2)
C49 Fe3 C50 C46 -119.1(3)
C45 Fe3 C50 C46 119.2(2)
C41 Fe3 C50 C46 162.16(18)
C43 Fe3 C50 C49 153.6(3)
C42 Fe3 C50 C49 -36.9(5)
C44 Fe3 C50 C49 -165.42(19)
C46 Fe3 C50 C49 119.1(3)
C47 Fe3 C50 C49 81.6(2)
C48 Fe3 C50 C49 37.48(19)
C45 Fe3 C50 C49 -121.79(19)
C41 Fe3 C50 C49 -78.8(2)
C16 C15 C51 C55 -51.6(4)
C14 C15 C51 C55 122.3(3)
C16 C15 C51 C52 139.4(3)
C14 C15 C51 C52 -46.7(4)
C16 C15 C51 Fe4 45.4(4)
C14 C15 C51 Fe4 -140.7(3)
C54 Fe4 C51 C55 -37.83(18)
C53 Fe4 C51 C55 -82.05(19)
C59 Fe4 C51 C55 31.9(5)
C58 Fe4 C51 C55 -149.0(4)
C52 Fe4 C51 C55 -119.8(3)
C60 Fe4 C51 C55 77.2(2)
C57 Fe4 C51 C55 166.4(2)
C56 Fe4 C51 C55 121.8(2)
C54 Fe4 C51 C52 81.9(2)
C53 Fe4 C51 C52 37.71(18)
C59 Fe4 C51 C52 151.6(4)
C58 Fe4 C51 C52 -29.3(5)
C60 Fe4 C51 C52 -163.0(2)
C57 Fe4 C51 C52 -73.8(2)
C56 Fe4 C51 C52 -118.5(2)
C55 Fe4 C51 C52 119.8(3)
C54 Fe4 C51 C15 -159.5(3)
C53 Fe4 C51 C15 156.2(3)
C59 Fe4 C51 C15 -89.8(5)
C58 Fe4 C51 C15 89.3(5)
C52 Fe4 C51 C15 118.5(4)
C60 Fe4 C51 C15 -44.5(4)
C57 Fe4 C51 C15 44.7(4)
C56 Fe4 C51 C15 0.1(3)
C55 Fe4 C51 C15 -121.7(4)
C55 C51 C52 C53 -2.2(3)
C15 C51 C52 C53 168.7(3)
Fe4 C51 C52 C53 -59.5(2)
C55 C51 C52 Fe4 57.4(2)
C15 C51 C52 Fe4 -131.8(3)
C54 Fe4 C52 C53 38.21(19)
C59 Fe4 C52 C53 -37.7(4)
C58 Fe4 C52 C53 -72.3(2)
C60 Fe4 C52 C53 171.3(4)
C57 Fe4 C52 C53 -114.9(2)
C56 Fe4 C52 C53 -156.0(2)
C55 Fe4 C52 C53 82.2(2)
C51 Fe4 C52 C53 119.4(3)
C54 Fe4 C52 C51 -81.14(19)
C53 Fe4 C52 C51 -119.4(3)
C59 Fe4 C52 C51 -157.1(3)
C58 Fe4 C52 C51 168.3(2)
C60 Fe4 C52 C51 51.9(5)
C57 Fe4 C52 C51 125.8(2)
C56 Fe4 C52 C51 84.7(2)
C55 Fe4 C52 C51 -37.11(18)
C51 C52 C53 C54 1.6(3)
Fe4 C52 C53 C54 -59.5(2)
C51 C52 C53 Fe4 61.1(2)
C54 Fe4 C53 C52 -118.6(3)
C59 Fe4 C53 C52 163.2(2)
C58 Fe4 C53 C52 122.9(2)
C60 Fe4 C53 C52 -173.7(3)
C57 Fe4 C53 C52 83.2(2)
C56 Fe4 C53 C52 61.4(4)
C55 Fe4 C53 C52 -80.79(19)
C51 Fe4 C53 C52 -37.49(18)
C59 Fe4 C53 C54 -78.2(2)
C58 Fe4 C53 C54 -118.5(2)
C52 Fe4 C53 C54 118.6(3)
C60 Fe4 C53 C54 -55.1(4)
C57 Fe4 C53 C54 -158.2(2)
C56 Fe4 C53 C54 -180.0(3)
C55 Fe4 C53 C54 37.80(18)
C51 Fe4 C53 C54 81.10(19)
C52 C53 C54 C55 -0.4(3)
Fe4 C53 C54 C55 -60.3(2)
C52 C53 C54 Fe4 59.9(2)
C59 Fe4 C54 C53 117.5(2)
C58 Fe4 C54 C53 76.2(2)
C52 Fe4 C54 C53 -38.02(18)
C60 Fe4 C54 C53 156.79(19)
C57 Fe4 C54 C53 48.3(4)
C56 Fe4 C54 C53 180.0(4)
C55 Fe4 C54 C53 -119.0(3)
C51 Fe4 C54 C53 -81.73(19)
C53 Fe4 C54 C55 119.0(3)
C59 Fe4 C54 C55 -123.5(2)
C58 Fe4 C54 C55 -164.74(19)
C52 Fe4 C54 C55 81.01(18)
C60 Fe4 C54 C55 -84.2(2)
C57 Fe4 C54 C55 167.4(3)
C56 Fe4 C54 C55 -61.0(5)
C51 Fe4 C54 C55 37.30(17)
C53 C54 C55 C51 -0.9(3)
Fe4 C54 C55 C51 -60.7(2)
C53 C54 C55 Fe4 59.8(2)
C52 C51 C55 C54 1.9(3)
C15 C51 C55 C54 -168.7(3)
Fe4 C51 C55 C54 58.9(2)
C52 C51 C55 Fe4 -57.0(2)
C15 C51 C55 Fe4 132.3(3)
C53 Fe4 C55 C54 -37.96(18)
C59 Fe4 C55 C54 72.9(2)
C58 Fe4 C55 C54 34.3(4)
C52 Fe4 C55 C54 -81.91(19)
C60 Fe4 C55 C54 116.4(2)
C57 Fe4 C55 C54 -160.6(5)
C56 Fe4 C55 C54 159.0(2)
C51 Fe4 C55 C54 -119.3(3)
C54 Fe4 C55 C51 119.3(3)
C53 Fe4 C55 C51 81.35(19)
C59 Fe4 C55 C51 -167.75(19)
C58 Fe4 C55 C51 153.6(3)
C52 Fe4 C55 C51 37.39(18)
C60 Fe4 C55 C51 -124.26(19)
C57 Fe4 C55 C51 -41.3(6)
C56 Fe4 C55 C51 -81.7(2)
C54 Fe4 C56 C60 -30.7(5)
C53 Fe4 C56 C60 149.3(3)
C59 Fe4 C56 C60 37.4(2)
C58 Fe4 C56 C60 81.5(2)
C52 Fe4 C56 C60 -165.8(2)
C57 Fe4 C56 C60 119.5(3)
C55 Fe4 C56 C60 -77.1(2)
C51 Fe4 C56 C60 -121.1(2)
C54 Fe4 C56 C57 -150.2(4)
C53 Fe4 C56 C57 29.8(5)
C59 Fe4 C56 C57 -82.1(3)
C58 Fe4 C56 C57 -38.0(2)
C52 Fe4 C56 C57 74.7(3)
C60 Fe4 C56 C57 -119.5(3)
C55 Fe4 C56 C57 163.5(2)
C51 Fe4 C56 C57 119.5(2)
C60 C56 C57 C58 0.2(4)
Fe4 C56 C57 C58 59.4(2)
C60 C56 C57 Fe4 -59.1(2)
C54 Fe4 C57 C58 39.5(5)
C53 Fe4 C57 C58 73.7(3)
C59 Fe4 C57 C58 -37.6(2)
C52 Fe4 C57 C58 116.6(2)
C60 Fe4 C57 C58 -81.2(2)
C56 Fe4 C57 C58 -118.7(3)
C55 Fe4 C57 C58 -170.6(4)
C51 Fe4 C57 C58 157.5(2)
C54 Fe4 C57 C56 158.2(3)
C53 Fe4 C57 C56 -167.6(2)
C59 Fe4 C57 C56 81.0(2)
C58 Fe4 C57 C56 118.7(3)
C52 Fe4 C57 C56 -124.8(2)
C60 Fe4 C57 C56 37.5(2)
C55 Fe4 C57 C56 -51.9(6)
C51 Fe4 C57 C56 -83.9(3)
C56 C57 C58 C59 -0.4(4)
Fe4 C57 C58 C59 59.3(2)
C56 C57 C58 Fe4 -59.6(2)
C54 Fe4 C58 C57 -161.9(2)
C53 Fe4 C58 C57 -121.2(2)
C59 Fe4 C58 C57 119.4(3)
C52 Fe4 C58 C57 -81.7(3)
C60 Fe4 C58 C57 81.7(2)
C56 Fe4 C58 C57 37.9(2)
C55 Fe4 C58 C57 173.5(3)
C51 Fe4 C58 C57 -60.1(5)
C54 Fe4 C58 C59 78.7(3)
C53 Fe4 C58 C59 119.3(2)
C52 Fe4 C58 C59 158.8(2)
C60 Fe4 C58 C59 -37.7(2)
C57 Fe4 C58 C59 -119.4(3)
C56 Fe4 C58 C59 -81.5(2)
C55 Fe4 C58 C59 54.0(4)
C51 Fe4 C58 C59 -179.5(3)
C57 C58 C59 C60 0.4(4)
Fe4 C58 C59 C60 60.0(2)
C57 C58 C59 Fe4 -59.6(2)
C54 Fe4 C59 C60 124.4(2)
C53 Fe4 C59 C60 165.8(2)
C58 Fe4 C59 C60 -118.8(3)
C52 Fe4 C59 C60 -167.2(3)
C57 Fe4 C59 C60 -81.3(3)
C56 Fe4 C59 C60 -37.6(2)
C55 Fe4 C59 C60 84.4(3)
C51 Fe4 C59 C60 60.7(5)
C54 Fe4 C59 C58 -116.8(2)
C53 Fe4 C59 C58 -75.4(3)
C52 Fe4 C59 C58 -48.4(5)
C60 Fe4 C59 C58 118.8(3)
C57 Fe4 C59 C58 37.5(2)
C56 Fe4 C59 C58 81.2(3)
C55 Fe4 C59 C58 -156.8(2)
C51 Fe4 C59 C58 179.5(4)
C58 C59 C60 C56 -0.3(4)
Fe4 C59 C60 C56 59.5(2)
C58 C59 C60 Fe4 -59.8(2)
C57 C56 C60 C59 0.0(4)
Fe4 C56 C60 C59 -59.2(2)
C57 C56 C60 Fe4 59.3(2)
C54 Fe4 C60 C59 -71.9(3)
C53 Fe4 C60 C59 -32.3(5)
C58 Fe4 C60 C59 38.1(3)
C52 Fe4 C60 C59 161.9(4)
C57 Fe4 C60 C59 81.9(3)
C56 Fe4 C60 C59 119.4(3)
C55 Fe4 C60 C59 -115.8(2)
C51 Fe4 C60 C59 -158.0(2)
C54 Fe4 C60 C56 168.7(2)
C53 Fe4 C60 C56 -151.7(3)
C59 Fe4 C60 C56 -119.4(3)
C58 Fe4 C60 C56 -81.4(2)
C52 Fe4 C60 C56 42.5(6)
C57 Fe4 C60 C56 -37.5(2)
C55 Fe4 C60 C56 124.8(2)
C51 Fe4 C60 C56 82.5(2)

loop_
_platon_squeeze_void_nr
_platon_squeeze_void_average_x
_platon_squeeze_void_average_y
_platon_squeeze_void_average_z
_platon_squeeze_void_volume
_platon_squeeze_void_count_electrons
_platon_squeeze_void_content
1 -0.000 0.500 0.500 183 25 ' '
2 0.500 0.500 1.000 9 0 ' '
